data_4510249
loop_
_publ_author_name
'Iturrospe, Amaia'
'San Felices, Leire'
'Reinoso, Santiago'
'Artetxe, Be\~nat'
'Lezama, Luis'
'Guti\'errez-Zorrilla, Juan M.'

_publ_section_title
;
 Reversible Dehydration in Polyoxometalate-Based Hybrid Compounds: A Study
 of Single-Crystal to Single-Crystal Transformations in Keggin-Type
 Germanotungstates Decorated with Copper(II) Complexes of Tetradentate
 N-Donor Ligands
;
_journal_issue 5
_journal_name_full 'Crystal Growth &amp; Design'
_journal_page_first 2318
_journal_paper_doi 10.1021/cg500027f
_journal_volume 14
_journal_year 2014
_chemical_compound_source 'synthesis as described'
_chemical_formula_moiety 'C34 H52 Cu2 Ge N8 O42  W12, 3(H2 O)'
_chemical_formula_sum 'C34 H58 Cu2 Ge N8 O45 W12'
_chemical_formula_weight 3704.66
_chemical_name_systematic
;
 ?
;
_space_group_IT_number 14
_symmetry_cell_setting monoclinic
_symmetry_Int_Tables_number 14
_symmetry_space_group_name_Hall '-P 2yn'
_symmetry_space_group_name_H-M 'P 1 21/n 1'
_atom_sites_solution_hydrogens geom
_atom_sites_solution_primary direct
_atom_sites_solution_secondary difmap
_audit_creation_date 2013-12-27T16:02:18-00:00
_audit_creation_method 'WinGX routine CIF_UPDATE'
_cell_angle_alpha 90
_cell_angle_beta 96.305(2)
_cell_angle_gamma 90
_cell_formula_units_Z 2
_cell_length_a 11.0268(3)
_cell_length_b 12.1249(3)
_cell_length_c 24.7245(6)
_cell_measurement_reflns_used 12727
_cell_measurement_temperature 100(2)
_cell_measurement_theta_max 28.3264
_cell_measurement_theta_min 1.6539
_cell_measurement_wavelength 0.71073
_cell_volume 3285.64(15)
_computing_cell_refinement 'CrysAlis Pro (Oxford Diffraction Ltd., 2011)'
_computing_data_collection 'CrysAlis Pro (Oxford Diffraction Ltd., 2011)'
_computing_data_reduction 'CrysAlis Pro (Oxford Diffraction Ltd., 2011)'
_computing_molecular_graphics 'Diamond v.3.2f (Crystal Impact GbR, 2008)'
_computing_publication_material 'WinGX publication routines (Farrugia, 1999)'
_computing_structure_refinement 'SHELXL-97 (Sheldrick, 2008)'
_computing_structure_solution 'OLEX2 (Dolomanov et al, 2010)'
_diffrn_ambient_temperature 100(2)
_diffrn_detector 'CCD plate'
_diffrn_detector_area_resol_mean 16.2439
_diffrn_detector_type Eos
_diffrn_measured_fraction_theta_full 1
_diffrn_measured_fraction_theta_max 1
_diffrn_measurement_details
;
  1 omega  -92.00   -6.00   1.0000   32.0000
omega____ theta____ kappa____ phi______ frames
    -      -26.3079  -57.0000   60.0000 86

  2 omega    8.00   93.00   1.0000   32.0000
omega____ theta____ kappa____ phi______ frames
    -       26.8548   57.0000    0.0000 85

  3 omega  -47.00   59.00   1.0000   32.0000
omega____ theta____ kappa____ phi______ frames
    -       26.8548  -57.0000 -150.0000 106

  4 omega  -59.00  -32.00   1.0000   32.0000
omega____ theta____ kappa____ phi______ frames
    -      -26.3079   77.0000   90.0000 27

  5 omega  -17.00   26.00   1.0000   32.0000
omega____ theta____ kappa____ phi______ frames
    -      -26.3079  -99.0000  -60.0000 43

  6 omega   24.00  104.00   1.0000   32.0000
omega____ theta____ kappa____ phi______ frames
    -       26.8548  -19.0000    0.0000 80

  7 omega   35.00  110.00   1.0000   32.0000
omega____ theta____ kappa____ phi______ frames
    -       26.8548  178.0000  -90.0000 75

;
_diffrn_measurement_device '\k-geometry diffractometer'
_diffrn_measurement_device_type 'Agilent SuperNova'
_diffrn_measurement_method '\w scans'
_diffrn_orient_matrix_UB_11 0.0401275
_diffrn_orient_matrix_UB_12 0.0125399
_diffrn_orient_matrix_UB_13 -0.0196749
_diffrn_orient_matrix_UB_21 -0.0464826
_diffrn_orient_matrix_UB_22 0.0316926
_diffrn_orient_matrix_UB_23 -0.0147982
_diffrn_orient_matrix_UB_31 0.0204117
_diffrn_orient_matrix_UB_32 0.0475942
_diffrn_orient_matrix_UB_33 0.0150329
_diffrn_radiation_monochromator 'Multilayer optics'
_diffrn_radiation_probe x-ray
_diffrn_radiation_source 'Nova (Mo) X-ray micro-source'
_diffrn_radiation_type MoK\a
_diffrn_radiation_wavelength 0.71073
_diffrn_reflns_av_R_equivalents 0.0385
_diffrn_reflns_av_unetI/netI 0.0382
_diffrn_reflns_limit_h_max 12
_diffrn_reflns_limit_h_min -13
_diffrn_reflns_limit_k_max 14
_diffrn_reflns_limit_k_min -14
_diffrn_reflns_limit_l_max 30
_diffrn_reflns_limit_l_min -23
_diffrn_reflns_number 22415
_diffrn_reflns_theta_full 26
_diffrn_reflns_theta_max 26
_diffrn_reflns_theta_min 1.66
_diffrn_source_current 0.8
_diffrn_source_power 0.04
_diffrn_source_voltage 50
_exptl_absorpt_coefficient_mu 22.095
_exptl_absorpt_correction_T_max 0.208
_exptl_absorpt_correction_T_min 0.052
_exptl_absorpt_correction_type analytical
_exptl_absorpt_process_details
;
        CrysAlisPro, Agilent Technologies,
        Version 1.171.35.21 (release 20-01-2012 CrysAlis171 .NET)
        (compiled Jan 23 2012,18:06:46)
Analytical numeric absorption correction using a multifaceted crystal
                        model based on expressions derived by R.C. Clark & J.S.
        (Clark, R. C. & Reid, J. S. (1995). Acta Cryst. A51, 887-897)
;
_exptl_crystal_colour orange
_exptl_crystal_density_diffrn 3.745
_exptl_crystal_density_method 'not measured'
_exptl_crystal_description plate
_exptl_crystal_F_000 3312
_exptl_crystal_size_max 0.278
_exptl_crystal_size_mid 0.1304
_exptl_crystal_size_min 0.0772
_refine_diff_density_max 1.822
_refine_diff_density_min -2.654
_refine_diff_density_rms 0.278
_refine_ls_extinction_method none
_refine_ls_goodness_of_fit_ref 1.218
_refine_ls_hydrogen_treatment noref
_refine_ls_matrix_type full
_refine_ls_number_parameters 334
_refine_ls_number_reflns 6460
_refine_ls_number_restraints 6
_refine_ls_restrained_S_all 1.221
_refine_ls_R_factor_all 0.0477
_refine_ls_R_factor_gt 0.0426
_refine_ls_shift/su_max 0.001
_refine_ls_shift/su_mean 0.000
_refine_ls_structure_factor_coef Fsqd
_refine_ls_weighting_details 'calc w=1/[\s^2^(Fo^2^)+(0.0137P)^2^+80.1410P] where P=(Fo^2^+2Fc^2^)/3'
_refine_ls_weighting_scheme calc
_refine_ls_wR_factor_gt 0.0839
_refine_ls_wR_factor_ref 0.0859
_reflns_number_gt 5916
_reflns_number_total 6460
_reflns_threshold_expression >2\s(I)
_cod_data_source_file cg500027f_si_002.cif
_cod_data_source_block 2
_cod_depositor_comments 'Adding full bibliography for 4510247--4510251.cif.'
_cod_original_cell_volume 3285.64(14)
_cod_original_formula_sum 'C34 H58 Cu2 Ge N8 O45  W12'
_cod_database_code 4510249

loop_
_symmetry_equiv_pos_as_xyz
'x, y, z'
'-x+1/2, y+1/2, -z+1/2'
'-x, -y, -z'
'x-1/2, -y-1/2, z-1/2'

loop_
_atom_site_label
_atom_site_type_symbol
_atom_site_fract_x
_atom_site_fract_y
_atom_site_fract_z
_atom_site_U_iso_or_equiv
_atom_site_adp_type
_atom_site_occupancy
_atom_site_symmetry_multiplicity
_atom_site_calc_flag
_atom_site_refinement_flags
_atom_site_disorder_assembly
_atom_site_disorder_group
W2 W 0.39528(4) 0.02776(4) 0.360028(17) 0.01644(11) Uani 1 1 d D . .
W4 W 0.19299(4) -0.06217(4) 0.453068(19) 0.02035(12) Uani 1 1 d D . .
W1 W 0.69775(5) 0.10183(4) 0.40853(2) 0.02403(13) Uani 1 1 d D . .
W6 W 0.56897(5) 0.23801(4) 0.580414(19) 0.02365(12) Uani 1 1 d D . .
W3 W 0.45106(5) 0.26612(4) 0.44245(2) 0.02754(13) Uani 1 1 d D . .
W5 W 0.26136(5) 0.16892(5) 0.53830(2) 0.03156(15) Uani 1 1 d D . .
Ge1 Ge 0.5 0 0.5 0.0122(3) Uani 1 2 d S . .
N3 N 1.0206(10) 0.3107(9) 0.3691(5) 0.032(3) Uani 1 1 d . . .
O15B O 0.4067(9) 0.1952(14) 0.5785(6) 0.020(4) Uiso 0.504(11) 1 d PD A 2
O3A O 0.422(2) 0.3910(18) 0.4222(9) 0.025(6) Uiso 0.496(11) 1 d P A 1
O9B O 0.6081(15) 0.2427(13) 0.4075(7) 0.019(4) Uiso 0.504(11) 1 d P A 2
O12A O 0.3196(14) 0.2189(13) 0.4717(6) 0.014(3) Uiso 0.496(11) 1 d P A 1
O2B O 0.3282(16) 0.0198(15) 0.2913(7) 0.021(4) Uiso 0.504(11) 1 d P A 2
O14A O 0.1419(17) 0.0787(10) 0.4852(6) 0.018(4) Uiso 0.496(11) 1 d PD A 1
O6B O 0.6197(18) 0.3420(15) 0.6265(7) 0.021(4) Uiso 0.504(11) 1 d P A 2
O13A O 0.5344(14) 0.3350(13) 0.5141(6) 0.017(4) Uiso 0.496(11) 1 d P A 1
O5B O 0.141(2) 0.239(2) 0.5582(9) 0.021(7) Uiso 0.504(11) 1 d P A 2
O10B O 0.2387(17) -0.1145(13) 0.5237(6) 0.020(4) Uiso 0.504(11) 1 d P . 2
O4A O 0.0453(17) -0.0809(16) 0.4389(8) 0.026(4) Uiso 0.496(11) 1 d P A 1
O8B O 0.3791(14) 0.1904(13) 0.3706(7) 0.018(4) Uiso 0.504(11) 1 d P A 2
O1A O 0.7815(19) 0.1649(17) 0.3621(8) 0.018(5) Uiso 0.496(11) 1 d P A 1
N2 N 0.8985(10) 0.2717(9) 0.2555(4) 0.028(2) Uiso 1 1 d . . .
N1 N 0.6941(10) 0.3568(8) 0.2826(4) 0.025(2) Uiso 1 1 d . . .
C17 C 1.1096(14) 0.4046(13) 0.3686(6) 0.043(4) Uiso 1 1 d . . .
H17A H 1.1874 0.3823 0.3866 0.065 Uiso 1 1 calc R . .
H17B H 1.08 0.4668 0.3872 0.065 Uiso 1 1 calc R . .
H17C H 1.1184 0.4245 0.3317 0.065 Uiso 1 1 calc R . .
C7 C 1.0321(13) 0.2804(12) 0.2499(6) 0.036(3) Uiso 1 1 d . . .
H7A H 1.0556 0.3575 0.2524 0.043 Uiso 1 1 calc R . .
H7B H 1.0463 0.2544 0.214 0.043 Uiso 1 1 calc R . .
C5 C 0.7044(12) 0.3594(10) 0.2285(5) 0.027(3) Uiso 1 1 d . . .
C6 C 0.8297(12) 0.3420(11) 0.2126(5) 0.032(3) Uiso 1 1 d . . .
H6A H 0.8705 0.4124 0.21 0.039 Uiso 1 1 calc R . .
H6B H 0.8255 0.3057 0.1775 0.039 Uiso 1 1 calc R . .
C4 C 0.6014(13) 0.3743(11) 0.1920(6) 0.032(3) Uiso 1 1 d . . .
H4 H 0.6087 0.3756 0.1549 0.039 Uiso 1 1 calc R . .
C14 C 0.7020(13) 0.5020(12) 0.4560(6) 0.036(3) Uiso 1 1 d . . .
H14 H 0.6348 0.546 0.4608 0.043 Uiso 1 1 calc R . .
C1 C 0.5850(12) 0.3648(10) 0.3004(5) 0.026(3) Uiso 1 1 d . . .
H1 H 0.5793 0.3608 0.3376 0.031 Uiso 1 1 calc R . .
C10 C 0.9949(13) 0.2956(12) 0.4259(5) 0.033(3) Uiso 1 1 d . . .
H10A H 1.068 0.3109 0.4503 0.04 Uiso 1 1 calc R . .
H10B H 0.9715 0.2196 0.4314 0.04 Uiso 1 1 calc R . .
C11 C 0.8936(13) 0.3715(12) 0.4388(6) 0.034(3) Uiso 1 1 d . . .
C9 C 1.0773(13) 0.2088(11) 0.3508(5) 0.031(3) Uiso 1 1 d . . .
H9A H 1.0205 0.1482 0.3527 0.038 Uiso 1 1 calc R . .
H9B H 1.1494 0.1925 0.3756 0.038 Uiso 1 1 calc R . .
C13 C 0.7721(14) 0.4588(12) 0.5004(6) 0.041(4) Uiso 1 1 d . . .
H13 H 0.7532 0.4727 0.5355 0.049 Uiso 1 1 calc R . .
C8 C 1.1139(13) 0.2152(12) 0.2926(5) 0.035(3) Uiso 1 1 d . . .
H8A H 1.1951 0.2468 0.2947 0.042 Uiso 1 1 calc R . .
H8B H 1.1196 0.1404 0.2792 0.042 Uiso 1 1 calc R . .
C12 C 0.8712(14) 0.3941(12) 0.4917(6) 0.040(3) Uiso 1 1 d . . .
H12 H 0.9223 0.3662 0.5209 0.048 Uiso 1 1 calc R . .
C2 C 0.4773(13) 0.3792(11) 0.2642(5) 0.031(3) Uiso 1 1 d . . .
H2 H 0.4013 0.3831 0.2771 0.037 Uiso 1 1 calc R . .
C3 C 0.4887(13) 0.3872(11) 0.2096(5) 0.032(3) Uiso 1 1 d . . .
H3 H 0.4207 0.4013 0.1848 0.038 Uiso 1 1 calc R . .
C15 C 0.7320(12) 0.4798(11) 0.4041(5) 0.029(3) Uiso 1 1 d . . .
H15 H 0.6869 0.5132 0.3746 0.034 Uiso 1 1 calc R . .
C16 C 0.8593(13) 0.1550(11) 0.2466(6) 0.034(3) Uiso 1 1 d . . .
H16A H 0.7729 0.1495 0.2482 0.051 Uiso 1 1 calc R . .
H16B H 0.9014 0.1093 0.2742 0.051 Uiso 1 1 calc R . .
H16C H 0.8783 0.131 0.2114 0.051 Uiso 1 1 calc R . .
O16A O 0.7042(16) 0.1874(13) 0.5562(7) 0.015(4) Uiso 0.496(11) 1 d P . 1
O19A O 0.5073(13) 0.0732(12) 0.4404(6) 0.013(3) Uiso 0.5 1 d P A .
O22A O 0.3511(14) -0.0048(12) 0.5149(6) 0.016(3) Uiso 0.5 1 d P . .
O7A O 0.5604(9) 0.0413(13) 0.3747(7) 0.021(4) Uiso 0.496(11) 1 d PD A 1
O17A O 0.2264(16) 0.0464(12) 0.5899(6) 0.016(4) Uiso 0.496(11) 1 d P . 1
O9A O 0.6087(14) 0.2151(13) 0.4326(7) 0.014(3) Uiso 0.496(11) 1 d P A 1
O12B O 0.3019(14) 0.2826(13) 0.4798(6) 0.016(4) Uiso 0.504(11) 1 d P A 2
O15A O 0.3889(14) 0.2623(13) 0.5875(6) 0.015(3) Uiso 0.496(11) 1 d P A 1
O14B O 0.2055(17) 0.0795(10) 0.4812(6) 0.021(4) Uiso 0.504(11) 1 d PD A 2
O2A O 0.3636(17) 0.0601(15) 0.2941(7) 0.020(4) Uiso 0.496(11) 1 d P A 1
O6A O 0.5774(19) 0.3523(15) 0.6145(8) 0.024(5) Uiso 0.496(11) 1 d P A 1
O8A O 0.3830(14) 0.1604(10) 0.3974(6) 0.016(4) Uiso 0.496(11) 1 d PD A 1
O4B O 0.0568(16) -0.1090(14) 0.4209(7) 0.019(4) Uiso 0.504(11) 1 d P A 2
O1B O 0.7993(19) 0.1385(17) 0.3676(8) 0.018(5) Uiso 0.504(11) 1 d P A 2
O3B O 0.4360(18) 0.3881(15) 0.4086(8) 0.012(5) Uiso 0.504(11) 1 d P A 2
O10A O 0.8264(16) 0.1323(13) 0.4737(6) 0.018(4) Uiso 0.496(11) 1 d P . 1
O21A O 0.4571(12) 0.1389(11) 0.5129(5) 0.008(3) Uiso 0.5 1 d P A .
O18A O 0.5906(17) 0.1304(14) 0.6448(8) 0.022(4) Uiso 0.496(11) 1 d P . 1
O11B O 0.2291(16) -0.0030(13) 0.3813(7) 0.018(4) Uiso 0.504(11) 1 d P A 2
Cu1 Cu 0.85793(13) 0.34059(12) 0.32625(6) 0.0233(3) Uani 1 1 d . . .
O1W O 0.9216(12) 0.5419(11) 0.2868(5) 0.070(4) Uiso 1 1 d . . .
N4 N 0.8232(10) 0.4122(8) 0.3948(4) 0.025(2) Uiso 1 1 d . . .
O5A O 0.158(2) 0.260(2) 0.5551(9) 0.018(6) Uiso 0.496(11) 1 d P A 1
O11A O 0.2663(16) 0.0104(13) 0.3989(7) 0.016(4) Uiso 0.496(11) 1 d P A 1
O2W O 0.4744(13) 0.1618(12) 0.1246(6) 0.077(4) Uiso 1 1 d . . .
O3W O 0.321(3) 0.165(2) 0.1935(11) 0.072(8) Uiso 0.5 1 d P . .
O20A O 0.4069(13) -0.0490(11) 0.4481(5) 0.011(3) Uiso 0.5 1 d P . .
O13B O 0.5414(14) 0.2649(14) 0.5074(6) 0.020(4) Uiso 0.504(11) 1 d P A 2
O17B O 0.2899(17) 0.0567(13) 0.5863(6) 0.020(4) Uiso 0.504(11) 1 d P . 2
O18B O 0.5586(17) 0.1168(14) 0.6246(8) 0.023(4) Uiso 0.504(11) 1 d P . 2
O16B O 0.7441(17) 0.2052(14) 0.5743(7) 0.022(4) Uiso 0.504(11) 1 d P . 2
O7B O 0.5670(10) 0.0644(13) 0.3441(7) 0.021(4) Uiso 0.504(11) 1 d PD A 2

loop_
_atom_site_aniso_label
_atom_site_aniso_U_11
_atom_site_aniso_U_22
_atom_site_aniso_U_33
_atom_site_aniso_U_23
_atom_site_aniso_U_13
_atom_site_aniso_U_12
W2 0.0194(2) 0.0160(2) 0.0127(2) -0.00140(17) -0.00348(17) 0.00364(18)
W4 0.0200(3) 0.0195(2) 0.0194(2) -0.00013(18) -0.00749(19) 0.00037(19)
W1 0.0346(3) 0.0136(2) 0.0275(3) 0.00243(19) 0.0192(2) 0.0017(2)
W6 0.0272(3) 0.0285(3) 0.0149(2) -0.00574(19) 0.00078(19) -0.0087(2)
W3 0.0165(3) 0.0255(3) 0.0397(3) 0.0214(2) -0.0009(2) 0.0007(2)
W5 0.0303(3) 0.0493(4) 0.0161(2) 0.0081(2) 0.0069(2) 0.0261(3)
Ge1 0.0131(8) 0.0132(8) 0.0101(7) 0.0024(6) 0.0003(6) 0.0028(6)
N3 0.029(6) 0.021(6) 0.042(7) 0.004(5) -0.009(5) 0.005(5)
Cu1 0.0196(8) 0.0229(8) 0.0260(8) 0.0059(6) -0.0033(6) 0.0031(6)

loop_
_atom_type_symbol
_atom_type_description
_atom_type_scat_dispersion_real
_atom_type_scat_dispersion_imag
_atom_type_scat_source
C C 0.0033 0.0016 'International Tables Vol C Tables 4.2.6.8 and 6.1.1.4'
H H 0 0 'International Tables Vol C Tables 4.2.6.8 and 6.1.1.4'
Cu Cu 0.3201 1.2651 'International Tables Vol C Tables 4.2.6.8 and 6.1.1.4'
Ge Ge 0.1547 1.8001 'International Tables Vol C Tables 4.2.6.8 and 6.1.1.4'
N N 0.0061 0.0033 'International Tables Vol C Tables 4.2.6.8 and 6.1.1.4'
O O 0.0106 0.006 'International Tables Vol C Tables 4.2.6.8 and 6.1.1.4'
W W -0.849 6.8722 'International Tables Vol C Tables 4.2.6.8 and 6.1.1.4'

loop_
_exptl_crystal_face_index_h
_exptl_crystal_face_index_k
_exptl_crystal_face_index_l
_exptl_crystal_face_perp_dist
_exptl_oxdiff_crystal_face_indexfrac_h
_exptl_oxdiff_crystal_face_indexfrac_k
_exptl_oxdiff_crystal_face_indexfrac_l
_exptl_oxdiff_crystal_face_x
_exptl_oxdiff_crystal_face_y
_exptl_oxdiff_crystal_face_z
4 -6 30 0.0923 4.0000 -6.0000 30.0000 -0.5050 -0.8200 0.2471
-4 7 -30 0.0318 -4.0000 7.0000 -30.0001 0.5175 0.8517 -0.1995
4 15 13 0.1110 4.0001 15.0000 12.9992 0.0929 0.0971 0.9910
-3 -16 -8 0.1674 -3.0002 -16.0000 -7.9993 -0.1636 -0.2493 -0.9430
14 -2 -15 0.0263 14.0001 -1.9999 -15.0005 0.8318 -0.4922 -0.0349
-14 2 15 0.0509 -14.0001 1.9999 15.0005 -0.8318 0.4922 0.0349
1 17 -2 0.0842 1.0001 17.0000 -2.0007 0.2927 0.5219 0.7994
5 7 28 0.1012 5.0001 7.0000 27.9995 -0.2625 -0.4249 0.8561
-5 -9 -26 0.1333 -5.0001 -9.0000 -25.9994 0.1980 0.3319 -0.9213
2 -13 21 0.1380 1.9999 -13.0000 21.0004 -0.4959 -0.8157 -0.2622

loop_
_geom_angle_atom_site_label_1
_geom_angle_atom_site_label_2
_geom_angle_atom_site_label_3
_geom_angle
_geom_angle_site_symmetry_1
_geom_angle_site_symmetry_3
O2A W2 O2B 20.6(7) . .
O2A W2 O11A 116.8(9) . .
O2B W2 O11A 103.4(8) . .
O2A W2 O7A 105.6(8) . .
O2B W2 O7A 119.7(8) . .
O11A W2 O7A 136.7(8) . .
O2A W2 O18B 116.3(8) . 3_656
O2B W2 O18B 102.7(8) . 3_656
O11A W2 O18B 89.7(7) . 3_656
O7A W2 O18B 78.4(8) . 3_656
O2A W2 O8A 105.2(8) . .
O2B W2 O8A 118.3(7) . .
O11A W2 O8A 74.5(7) . .
O7A W2 O8A 87.1(7) . .
O18B W2 O8A 138.3(8) 3_656 .
O2A W2 O18A 100.5(8) . 3_656
O2B W2 O18A 85.1(8) . 3_656
O11A W2 O18A 89.5(7) . 3_656
O7A W2 O18A 90.9(7) . 3_656
O18B W2 O18A 18.2(6) 3_656 3_656
O8A W2 O18A 153.8(7) . 3_656
O2A W2 O11B 101.6(8) . .
O2B W2 O11B 86.8(8) . .
O11A W2 O11B 16.9(6) . .
O7A W2 O11B 152.8(8) . .
O18B W2 O11B 90.5(7) 3_656 .
O8A W2 O11B 84.9(7) . .
O18A W2 O11B 85.0(7) 3_656 .
O2A W2 O8B 83.4(8) . .
O2B W2 O8B 98.3(7) . .
O11A W2 O8B 87.6(7) . .
O7A W2 O8B 89.3(7) . .
O18B W2 O8B 158.8(7) 3_656 .
O8A W2 O8B 22.1(5) . .
O18A W2 O8B 175.9(7) 3_656 .
O11B W2 O8B 93.0(7) . .
O2A W2 O7B 81.9(8) . .
O2B W2 O7B 97.2(7) . .
O11A W2 O7B 158.8(7) . .
O7A W2 O7B 23.8(5) . .
O18B W2 O7B 90.4(7) 3_656 .
O8A W2 O7B 91.6(6) . .
O18A W2 O7B 97.0(7) 3_656 .
O11B W2 O7B 175.6(7) . .
O8B W2 O7B 84.7(6) . .
O2A W2 O19A 145.4(8) . .
O2B W2 O19A 165.9(7) . .
O11A W2 O19A 87.0(7) . .
O7A W2 O19A 51.2(6) . .
O18B W2 O19A 86.6(7) 3_656 .
O8A W2 O19A 54.8(6) . .
O18A W2 O19A 104.7(7) 3_656 .
O11B W2 O19A 103.9(6) . .
O8B W2 O19A 72.3(6) . .
O7B W2 O19A 71.9(6) . .
O2A W2 O20A 167.1(8) . .
O2B W2 O20A 146.6(7) . .
O11A W2 O20A 55.3(6) . .
O7A W2 O20A 84.3(6) . .
O18B W2 O20A 56.7(7) 3_656 .
O8A W2 O20A 83.2(6) . .
O18A W2 O20A 70.6(6) 3_656 .
O11B W2 O20A 69.0(6) . .
O8B W2 O20A 105.3(6) . .
O7B W2 O20A 108.0(6) . .
O19A W2 O20A 47.5(5) . .
O4A W4 O4B 19.9(7) . .
O4A W4 O14B 103.8(10) . .
O4B W4 O14B 120.4(9) . .
O4A W4 O11A 114.2(9) . .
O4B W4 O11A 104.5(8) . .
O14B W4 O11A 79.1(7) . .
O4A W4 O10B 108.1(9) . .
O4B W4 O10B 116.9(8) . .
O14B W4 O10B 87.8(7) . .
O11A W4 O10B 137.5(8) . .
O4A W4 O16A 116.7(9) . 3_656
O4B W4 O16A 100.4(8) . 3_656
O14B W4 O16A 139.1(8) . 3_656
O11A W4 O16A 88.8(7) . 3_656
O10B W4 O16A 75.1(7) . 3_656
O4A W4 O14A 83.5(9) . .
O4B W4 O14A 101.4(8) . .
O14B W4 O14A 21.2(6) . .
O11A W4 O14A 92.6(7) . .
O10B W4 O14A 88.7(7) . .
O16A W4 O14A 157.1(7) 3_656 .
O4A W4 O11B 98.6(9) . .
O4B W4 O11B 87.5(8) . .
O14B W4 O11B 89.3(7) . .
O11A W4 O11B 17.1(6) . .
O10B W4 O11B 153.1(8) . .
O16A W4 O11B 90.0(7) 3_656 .
O14A W4 O11B 98.0(7) . .
O4A W4 O16B 100.3(9) . 3_656
O4B W4 O16B 82.8(8) . 3_656
O14B W4 O16B 155.6(8) . 3_656
O11A W4 O16B 88.4(7) . 3_656
O10B W4 O16B 87.4(7) . 3_656
O16A W4 O16B 18.3(5) 3_656 3_656
O14A W4 O16B 175.3(7) . 3_656
O11B W4 O16B 84.3(7) . 3_656
O4A W4 O10A 86.2(8) . 3_656
O4B W4 O10A 95.9(8) . 3_656
O14B W4 O10A 93.7(7) . 3_656
O11A W4 O10A 159.4(7) . 3_656
O10B W4 O10A 21.9(6) . 3_656
O16A W4 O10A 84.1(6) 3_656 3_656
O14A W4 O10A 86.6(6) . 3_656
O11B W4 O10A 173.6(7) . 3_656
O16B W4 O10A 90.8(7) 3_656 3_656
O4A W4 O22A 147.8(8) . .
O4B W4 O22A 165.9(7) . .
O14B W4 O22A 56.6(6) . .
O11A W4 O22A 88.7(7) . .
O10B W4 O22A 51.4(7) . .
O16A W4 O22A 84.5(7) 3_656 .
O14A W4 O22A 72.7(6) . .
O11B W4 O22A 105.8(7) . .
O16B W4 O22A 102.7(7) 3_656 .
O10A W4 O22A 71.3(6) 3_656 .
O4A W4 O20A 164.2(8) . .
O4B W4 O20A 145.0(7) . .
O14B W4 O20A 85.6(7) . .
O11A W4 O20A 54.5(6) . .
O10B W4 O20A 84.5(7) . .
O16A W4 O20A 56.4(6) 3_656 .
O14A W4 O20A 106.8(6) . .
O11B W4 O20A 68.6(6) . .
O16B W4 O20A 70.1(6) 3_656 .
O10A W4 O20A 106.0(6) 3_656 .
O22A W4 O20A 47.9(5) . .
O1B W1 O1A 13.1(10) . .
O1B W1 O10B 109.6(9) . 3_656
O1A W1 O10B 114.2(9) . 3_656
O1B W1 O7A 114.7(9) . .
O1A W1 O7A 110.8(8) . .
O10B W1 O7A 135.0(8) 3_656 .
O1B W1 O9A 115.0(9) . .
O1A W1 O9A 103.3(9) . .
O10B W1 O9A 78.2(7) 3_656 .
O7A W1 O9A 90.2(7) . .
O1B W1 O17B 105.1(9) . 3_656
O1A W1 O17B 116.5(9) . 3_656
O10B W1 O17B 90.3(7) 3_656 3_656
O7A W1 O17B 71.0(7) . 3_656
O9A W1 O17B 139.8(7) . 3_656
O1B W1 O9B 97.6(9) . .
O1A W1 O9B 84.9(9) . .
O10B W1 O9B 94.8(7) 3_656 .
O7A W1 O9B 87.3(7) . .
O9A W1 O9B 20.9(5) . .
O17B W1 O9B 153.5(7) 3_656 .
O1B W1 O17A 86.7(9) . 3_656
O1A W1 O17A 99.2(9) . 3_656
O10B W1 O17A 86.4(7) 3_656 3_656
O7A W1 O17A 88.3(7) . 3_656
O9A W1 O17A 156.5(7) . 3_656
O17B W1 O17A 21.4(5) 3_656 3_656
O9B W1 O17A 174.8(7) . 3_656
O1B W1 O10A 88.6(8) . .
O1A W1 O10A 93.9(8) . .
O10B W1 O10A 21.0(6) 3_656 .
O7A W1 O10A 155.0(7) . .
O9A W1 O10A 87.7(7) . .
O17B W1 O10A 95.1(6) 3_656 .
O9B W1 O10A 99.0(6) . .
O17A W1 O10A 83.9(6) 3_656 .
O1B W1 O7B 92.8(8) . .
O1A W1 O7B 87.9(8) . .
O10B W1 O7B 157.6(7) 3_656 .
O7A W1 O7B 23.0(6) . .
O9A W1 O7B 93.5(6) . .
O17B W1 O7B 82.6(7) 3_656 .
O9B W1 O7B 82.8(6) . .
O17A W1 O7B 94.2(6) 3_656 .
O10A W1 O7B 177.6(6) . .
O1B W1 O22A 149.6(8) . 3_656
O1A W1 O22A 161.2(8) . 3_656
O10B W1 O22A 51.2(7) 3_656 3_656
O7A W1 O22A 85.1(7) . 3_656
O9A W1 O22A 86.2(7) . 3_656
O17B W1 O22A 57.8(6) 3_656 3_656
O9B W1 O22A 106.6(6) . 3_656
O17A W1 O22A 70.3(6) 3_656 3_656
O10A W1 O22A 70.0(6) . 3_656
O7B W1 O22A 108.0(6) . 3_656
O1B W1 O19A 159.6(8) . .
O1A W1 O19A 148.3(8) . .
O10B W1 O19A 88.4(7) 3_656 .
O7A W1 O19A 50.1(6) . .
O9A W1 O19A 57.9(6) . .
O17B W1 O19A 83.7(7) 3_656 .
O9B W1 O19A 70.5(6) . .
O17A W1 O19A 104.5(6) 3_656 .
O10A W1 O19A 109.2(6) . .
O7B W1 O19A 69.7(5) . .
O22A W1 O19A 50.3(5) 3_656 .
O6A W6 O6B 17.9(8) . .
O6A W6 O16A 117.9(9) . .
O6B W6 O16A 104.4(9) . .
O6A W6 O13B 110.8(9) . .
O6B W6 O13B 121.4(8) . .
O16A W6 O13B 77.5(7) . .
O6A W6 O18B 112.2(9) . .
O6B W6 O18B 103.0(8) . .
O16A W6 O18B 91.9(7) . .
O13B W6 O18B 135.6(8) . .
O6A W6 O15B 104.6(9) . .
O6B W6 O15B 117.1(8) . .
O16A W6 O15B 137.4(8) . .
O13B W6 O15B 88.3(7) . .
O18B W6 O15B 70.7(8) . .
O6A W6 O16B 102.1(9) . .
O6B W6 O16B 87.1(9) . .
O16A W6 O16B 18.1(6) . .
O13B W6 O16B 91.1(7) . .
O18B W6 O16B 90.5(7) . .
O15B W6 O16B 151.7(7) . .
O6A W6 O13A 85.3(8) . .
O6B W6 O13A 97.3(8) . .
O16A W6 O13A 91.0(7) . .
O13B W6 O13A 25.5(6) . .
O18B W6 O13A 158.0(8) . .
O15B W6 O13A 92.7(6) . .
O16B W6 O13A 98.8(7) . .
O6A W6 O15A 80.3(9) . .
O6B W6 O15A 94.9(8) . .
O16A W6 O15A 160.5(7) . .
O13B W6 O15A 90.1(6) . .
O18B W6 O15A 86.6(7) . .
O15B W6 O15A 25.4(6) . .
O16B W6 O15A 176.8(7) . .
O13A W6 O15A 83.5(6) . .
O6A W6 O18A 98.4(9) . .
O6B W6 O18A 87.2(8) . .
O16A W6 O18A 90.7(7) . .
O13B W6 O18A 150.8(8) . .
O18B W6 O18A 16.7(6) . .
O15B W6 O18A 82.6(7) . .
O16B W6 O18A 84.3(7) . .
O13A W6 O18A 174.6(7) . .
O15A W6 O18A 93.3(7) . .
O6A W6 O21A 145.1(8) . .
O6B W6 O21A 162.9(7) . .
O16A W6 O21A 88.7(7) . .
O13B W6 O21A 50.1(6) . .
O18B W6 O21A 87.2(7) . .
O15B W6 O21A 53.0(6) . .
O16B W6 O21A 106.7(6) . .
O13A W6 O21A 71.2(6) . .
O15A W6 O21A 71.8(5) . .
O18A W6 O21A 103.8(6) . .
O6A W6 O20A 163.7(8) . 3_656
O6B W6 O20A 146.6(7) . 3_656
O16A W6 O20A 56.7(6) . 3_656
O13B W6 O20A 83.8(6) . 3_656
O18B W6 O20A 55.5(7) . 3_656
O15B W6 O20A 82.2(6) . 3_656
O16B W6 O20A 69.6(6) . 3_656
O13A W6 O20A 109.4(6) . 3_656
O15A W6 O20A 107.6(6) . 3_656
O18A W6 O20A 67.5(6) . 3_656
O21A W6 O20A 50.3(5) . 3_656
O3A W3 O3B 13.0(10) . .
O3A W3 O12A 106.6(10) . .
O3B W3 O12A 116.1(8) . .
O3A W3 O13B 110.8(10) . .
O3B W3 O13B 117.5(8) . .
O12A W3 O13B 91.7(7) . .
O3A W3 O8A 114.9(10) . .
O3B W3 O8A 107.7(8) . .
O12A W3 O8A 73.8(7) . .
O13B W3 O8A 134.3(7) . .
O3A W3 O9A 114.8(10) . .
O3B W3 O9A 105.3(9) . .
O12A W3 O9A 138.5(7) . .
O13B W3 O9A 71.6(7) . .
O8A W3 O9A 90.8(7) . .
O3A W3 O12B 84.5(10) . .
O3B W3 O12B 95.8(8) . .
O12A W3 O12B 24.6(5) . .
O13B W3 O12B 89.5(7) . .
O8A W3 O12B 92.8(7) . .
O9A W3 O12B 156.4(7) . .
O3A W3 O9B 98.4(10) . .
O3B W3 O9B 87.4(9) . .
O12A W3 O9B 153.3(7) . .
O13B W3 O9B 87.9(7) . .
O8A W3 O9B 87.4(7) . .
O9A W3 O9B 20.2(5) . .
O12B W3 O9B 176.6(7) . .
O3A W3 O8B 96.1(9) . .
O3B W3 O8B 87.5(8) . .
O12A W3 O8B 87.4(7) . .
O13B W3 O8B 152.1(7) . .
O8A W3 O8B 20.9(5) . .
O9A W3 O8B 90.9(6) . .
O12B W3 O8B 100.6(6) . .
O9B W3 O8B 80.7(6) . .
O3A W3 O13A 86.6(9) . .
O3B W3 O13A 94.6(8) . .
O12A W3 O13A 94.9(6) . .
O13B W3 O13A 24.6(6) . .
O8A W3 O13A 157.7(7) . .
O9A W3 O13A 85.1(6) . .
O12B W3 O13A 82.8(6) . .
O9B W3 O13A 95.8(6) . .
O8B W3 O13A 175.9(6) . .
O3A W3 O21A 147.5(9) . .
O3B W3 O21A 160.2(8) . .
O12A W3 O21A 56.0(6) . .
O13B W3 O21A 49.9(6) . .
O8A W3 O21A 88.1(6) . .
O9A W3 O21A 85.9(6) . .
O12B W3 O21A 71.0(6) . .
O9B W3 O21A 105.6(6) . .
O8B W3 O21A 108.9(6) . .
O13A W3 O21A 69.8(5) . .
O3A W3 O19A 160.2(9) . .
O3B W3 O19A 147.4(8) . .
O12A W3 O19A 85.4(6) . .
O13B W3 O19A 83.9(6) . .
O8A W3 O19A 52.5(6) . .
O9A W3 O19A 55.8(6) . .
O12B W3 O19A 109.6(6) . .
O9B W3 O19A 68.0(6) . .
O8B W3 O19A 68.3(6) . .
O13A W3 O19A 108.4(5) . .
O21A W3 O19A 52.3(5) . .
O5A W5 O5B 11.1(12) . .
O5A W5 O17B 114.0(10) . .
O5B W5 O17B 105.8(10) . .
O5A W5 O15B 109.5(10) . .
O5B W5 O15B 115.1(10) . .
O17B W5 O15B 72.2(8) . .
O5A W5 O14B 113.6(10) . .
O5B W5 O14B 108.3(10) . .
O17B W5 O14B 94.6(7) . .
O15B W5 O14B 136.6(8) . .
O5A W5 O12A 107.8(9) . .
O5B W5 O12A 115.8(9) . .
O17B W5 O12A 138.2(7) . .
O15B W5 O12A 93.2(6) . .
O14B W5 O12A 69.2(7) . .
O5A W5 O17A 98.3(9) . .
O5B W5 O17A 88.6(9) . .
O17B W5 O17A 20.9(6) . .
O15B W5 O17A 90.1(7) . .
O14B W5 O17A 88.9(7) . .
O12A W5 O17A 150.9(6) . .
O5A W5 O14A 95.8(9) . .
O5B W5 O14A 89.2(9) . .
O17B W5 O14A 94.1(7) . .
O15B W5 O14A 154.3(7) . .
O14B W5 O14A 20.1(6) . .
O12A W5 O14A 82.7(6) . .
O17A W5 O14A 82.0(6) . .
O5A W5 O12B 86.6(9) . .
O5B W5 O12B 96.0(9) . .
O17B W5 O12B 156.6(7) . .
O15B W5 O12B 91.2(6) . .
O14B W5 O12B 86.4(7) . .
O12A W5 O12B 23.4(5) . .
O17A W5 O12B 174.2(6) . .
O14A W5 O12B 94.6(6) . .
O5A W5 O15A 86.1(9) . .
O5B W5 O15A 93.3(9) . .
O17B W5 O15A 88.2(7) . .
O15B W5 O15A 24.5(6) . .
O14B W5 O15A 156.5(8) . .
O12A W5 O15A 93.5(6) . .
O17A W5 O15A 101.2(6) . .
O14A W5 O15A 176.1(6) . .
O12B W5 O15A 82.1(6) . .
O5A W5 O21A 147.6(9) . .
O5B W5 O21A 158.5(9) . .
O17B W5 O21A 87.7(7) . .
O15B W5 O21A 52.5(6) . .
O14B W5 O21A 86.7(7) . .
O12A W5 O21A 54.3(6) . .
O17A W5 O21A 107.5(6) . .
O14A W5 O21A 106.8(6) . .
O12B W5 O21A 69.0(5) . .
O15A W5 O21A 70.1(5) . .
O5A W5 O22A 160.0(9) . .
O5B W5 O22A 149.2(9) . .
O17B W5 O22A 57.1(6) . .
O15B W5 O22A 85.7(6) . .
O14B W5 O22A 54.1(6) . .
O12A W5 O22A 83.5(6) . .
O17A W5 O22A 67.9(6) . .
O14A W5 O22A 68.7(6) . .
O12B W5 O22A 106.6(6) . .
O15A W5 O22A 110.1(6) . .
O21A W5 O22A 52.3(5) . .
O20A Ge1 O20A 180.000(3) 3_656 .
O20A Ge1 O22A 68.3(7) 3_656 3_656
O20A Ge1 O22A 111.7(7) . 3_656
O20A Ge1 O22A 111.7(7) 3_656 .
O20A Ge1 O22A 68.3(7) . .
O22A Ge1 O22A 180.0(9) 3_656 .
O20A Ge1 O19A 113.0(7) 3_656 .
O20A Ge1 O19A 67.0(7) . .
O22A Ge1 O19A 70.5(7) 3_656 .
O22A Ge1 O19A 109.5(7) . .
O20A Ge1 O19A 67.0(7) 3_656 3_656
O20A Ge1 O19A 113.0(7) . 3_656
O22A Ge1 O19A 109.5(7) 3_656 3_656
O22A Ge1 O19A 70.5(7) . 3_656
O19A Ge1 O19A 180.000(3) . 3_656
O20A Ge1 O21A 71.2(6) 3_656 .
O20A Ge1 O21A 108.8(6) . .
O22A Ge1 O21A 106.5(7) 3_656 .
O22A Ge1 O21A 73.5(7) . .
O19A Ge1 O21A 72.9(6) . .
O19A Ge1 O21A 107.1(6) 3_656 .
O20A Ge1 O21A 108.8(6) 3_656 3_656
O20A Ge1 O21A 71.2(6) . 3_656
O22A Ge1 O21A 73.5(7) 3_656 3_656
O22A Ge1 O21A 106.5(7) . 3_656
O19A Ge1 O21A 107.1(6) . 3_656
O19A Ge1 O21A 72.9(6) 3_656 3_656
O21A Ge1 O21A 180.0(8) . 3_656
C10 N3 C9 108.6(10) . .
C10 N3 C17 107.3(11) . .
C9 N3 C17 109.4(11) . .
C10 N3 Cu1 105.7(9) . .
C9 N3 Cu1 111.8(8) . .
C17 N3 Cu1 113.8(8) . .
W5 O15B W6 148.2(9) . .
W1 O9B W3 124.3(9) . .
W3 O12A W5 143.9(8) . .
W4 O14A W5 121.2(9) . .
W6 O13A W3 119.0(8) . .
W1 O10B W4 154.2(10) 3_656 .
W2 O8B W3 121.1(8) . .
C16 N2 C7 109.0(10) . .
C16 N2 C6 108.6(10) . .
C7 N2 C6 108.8(10) . .
C16 N2 Cu1 115.5(8) . .
C7 N2 Cu1 111.2(8) . .
C6 N2 Cu1 103.4(8) . .
C1 N1 C5 120.2(11) . .
C1 N1 Cu1 128.4(8) . .
C5 N1 Cu1 111.4(8) . .
N3 C17 H17A 109.5 . .
N3 C17 H17B 109.5 . .
H17A C17 H17B 109.5 . .
N3 C17 H17C 109.5 . .
H17A C17 H17C 109.5 . .
H17B C17 H17C 109.5 . .
N2 C7 C8 114.3(11) . .
N2 C7 H7A 108.7 . .
C8 C7 H7A 108.7 . .
N2 C7 H7B 108.7 . .
C8 C7 H7B 108.7 . .
H7A C7 H7B 107.6 . .
N1 C5 C4 119.7(12) . .
N1 C5 C6 115.9(11) . .
C4 C5 C6 124.5(12) . .
C5 C6 N2 107.8(11) . .
C5 C6 H6A 110.1 . .
N2 C6 H6A 110.1 . .
C5 C6 H6B 110.1 . .
N2 C6 H6B 110.1 . .
H6A C6 H6B 108.5 . .
C3 C4 C5 121.1(13) . .
C3 C4 H4 119.4 . .
C5 C4 H4 119.4 . .
C13 C14 C15 119.6(14) . .
C13 C14 H14 120.2 . .
C15 C14 H14 120.2 . .
N1 C1 C2 121.7(12) . .
N1 C1 H1 119.2 . .
C2 C1 H1 119.2 . .
N3 C10 C11 110.5(11) . .
N3 C10 H10A 109.6 . .
C11 C10 H10A 109.6 . .
N3 C10 H10B 109.6 . .
C11 C10 H10B 109.6 . .
H10A C10 H10B 108.1 . .
N4 C11 C12 122.7(13) . .
N4 C11 C10 115.0(12) . .
C12 C11 C10 122.3(13) . .
N3 C9 C8 114.0(11) . .
N3 C9 H9A 108.7 . .
C8 C9 H9A 108.7 . .
N3 C9 H9B 108.7 . .
C8 C9 H9B 108.7 . .
H9A C9 H9B 107.6 . .
C14 C13 C12 118.6(15) . .
C14 C13 H13 120.7 . .
C12 C13 H13 120.7 . .
C7 C8 C9 118.4(12) . .
C7 C8 H8A 107.7 . .
C9 C8 H8A 107.7 . .
C7 C8 H8B 107.7 . .
C9 C8 H8B 107.7 . .
H8A C8 H8B 107.1 . .
C13 C12 C11 119.1(14) . .
C13 C12 H12 120.5 . .
C11 C12 H12 120.5 . .
C3 C2 C1 117.9(13) . .
C3 C2 H2 121 . .
C1 C2 H2 121 . .
C4 C3 C2 119.2(13) . .
C4 C3 H3 120.4 . .
C2 C3 H3 120.4 . .
N4 C15 C14 122.6(12) . .
N4 C15 H15 118.7 . .
C14 C15 H15 118.7 . .
N2 C16 H16A 109.5 . .
N2 C16 H16B 109.5 . .
H16A C16 H16B 109.5 . .
N2 C16 H16C 109.5 . .
H16A C16 H16C 109.5 . .
H16B C16 H16C 109.5 . .
W6 O16A W4 147.2(9) . 3_656
Ge1 O19A W2 123.0(7) . .
Ge1 O19A W1 119.2(7) . .
W2 O19A W1 99.3(5) . .
Ge1 O19A W3 116.2(7) . .
W2 O19A W3 97.8(5) . .
W1 O19A W3 96.0(5) . .
Ge1 O22A W4 122.7(7) . .
Ge1 O22A W1 119.9(7) . 3_656
W4 O22A W1 99.3(6) . 3_656
Ge1 O22A W5 116.4(7) . .
W4 O22A W5 97.0(5) . .
W1 O22A W5 96.2(5) 3_656 .
W1 O7A W2 153.8(10) . .
W1 O17A W5 124.7(9) 3_656 .
W1 O9A W3 145.6(9) . .
W3 O12B W5 120.6(8) . .
W6 O15A W5 118.2(7) . .
W5 O14B W4 147.5(10) . .
W3 O8A W2 150.3(9) . .
W4 O10A W1 119.4(9) 3_656 .
Ge1 O21A O13B 129.6(9) . .
Ge1 O21A W6 119.3(6) . .
O13B O21A W6 51.1(6) . .
Ge1 O21A W3 118.6(6) . .
O13B O21A W3 49.6(6) . .
W6 O21A W3 99.6(5) . .
Ge1 O21A W5 117.7(6) . .
O13B O21A W5 112.7(8) . .
W6 O21A W5 99.2(5) . .
W3 O21A W5 98.4(5) . .
W2 O18A W6 126.0(10) 3_656 .
W4 O11B W2 125.5(9) . .
N4 Cu1 N1 99.8(4) . .
N4 Cu1 N3 82.7(5) . .
N1 Cu1 N3 175.2(4) . .
N4 Cu1 N2 177.8(4) . .
N1 Cu1 N2 81.2(4) . .
N3 Cu1 N2 96.4(5) . .
C15 N4 C11 117.3(11) . .
C15 N4 Cu1 129.5(9) . .
C11 N4 Cu1 112.3(9) . .
W2 O11A W4 149.8(10) . .
Ge1 O20A W2 122.5(7) . .
Ge1 O20A W4 121.1(7) . .
W2 O20A W4 96.9(5) . .
Ge1 O20A W6 119.0(7) . 3_656
W2 O20A W6 95.8(5) . 3_656
W4 O20A W6 95.3(5) . 3_656
W3 O13B O21A 80.4(8) . .
W3 O13B W6 154.4(10) . .
O21A O13B W6 78.8(8) . .
W5 O17B W1 142.9(9) . 3_656
W6 O18B W2 147.4(11) . 3_656
W6 O16B W4 124.7(10) . 3_656
W2 O7B W1 118.9(8) . .

loop_
_geom_bond_atom_site_label_1
_geom_bond_atom_site_label_2
_geom_bond_distance
_geom_bond_site_symmetry_2
W2 O2A 1.676(16) .
W2 O2B 1.779(16) .
W2 O11A 1.814(16) .
W2 O7A 1.825(9) .
W2 O18B 1.853(17) 3_656
W2 O8A 1.867(9) .
W2 O18A 1.929(17) 3_656
W2 O11B 1.996(17) .
W2 O8B 2.000(15) .
W2 O7B 2.025(12) .
W2 O19A 2.288(14) .
W2 O20A 2.360(13) .
W4 O4A 1.643(19) .
W4 O4B 1.717(17) .
W4 O14B 1.852(10) .
W4 O11A 1.860(16) .
W4 O10B 1.875(15) .
W4 O16A 1.923(16) 3_656
W4 O14A 1.991(12) .
W4 O11B 1.995(16) .
W4 O16B 2.013(17) 3_656
W4 O10A 2.032(16) 3_656
W4 O22A 2.297(14) .
W4 O20A 2.380(14) .
W1 O1B 1.65(2) .
W1 O1A 1.73(2) .
W1 O10B 1.750(15) 3_656
W1 O7A 1.803(9) .
W1 O9A 1.825(15) .
W1 O17B 1.930(16) 3_656
W1 O9B 1.972(16) .
W1 O17A 1.981(15) 3_656
W1 O10A 2.060(16) .
W1 O7B 2.078(12) .
W1 O22A 2.342(15) 3_656
W1 O19A 2.348(15) .
W6 O6A 1.619(19) .
W6 O6B 1.749(18) .
W6 O16A 1.777(16) .
W6 O13B 1.827(15) .
W6 O18B 1.842(17) .
W6 O15B 1.859(10) .
W6 O16B 1.993(18) .
W6 O13A 2.020(15) .
W6 O15A 2.033(15) .
W6 O18A 2.052(18) .
W6 O21A 2.302(13) .
W6 O20A 2.421(14) 3_656
W3 O3A 1.62(2) .
W3 O3B 1.699(19) .
W3 O12A 1.784(15) .
W3 O13B 1.794(15) .
W3 O8A 1.806(9) .
W3 O9A 1.886(15) .
W3 O12B 1.983(16) .
W3 O9B 2.038(17) .
W3 O8B 2.078(15) .
W3 O13A 2.079(15) .
W3 O21A 2.322(13) .
W3 O19A 2.422(14) .
W5 O5A 1.67(2) .
W5 O5B 1.69(2) .
W5 O17B 1.811(16) .
W5 O15B 1.819(9) .
W5 O14B 1.832(10) .
W5 O12A 1.929(15) .
W5 O17A 2.022(16) .
W5 O14A 2.068(12) .
W5 O12B 2.082(15) .
W5 O15A 2.089(15) .
W5 O21A 2.342(14) .
W5 O22A 2.424(15) .
Ge1 O20A 1.662(13) 3_656
Ge1 O20A 1.662(13) .
Ge1 O22A 1.723(15) 3_656
Ge1 O22A 1.723(15) .
Ge1 O19A 1.731(14) .
Ge1 O19A 1.731(14) 3_656
Ge1 O21A 1.787(13) .
Ge1 O21A 1.787(13) 3_656
N3 C10 1.473(17) .
N3 C9 1.479(17) .
N3 C17 1.504(18) .
N3 Cu1 2.014(10) .
O10B W1 1.750(15) 3_656
N2 C16 1.489(16) .
N2 C7 1.499(17) .
N2 C6 1.499(16) .
N2 Cu1 2.032(11) .
N1 C1 1.329(16) .
N1 C5 1.356(16) .
N1 Cu1 2.010(10) .
C17 H17A 0.96 .
C17 H17B 0.96 .
C17 H17C 0.96 .
C7 C8 1.530(19) .
C7 H7A 0.97 .
C7 H7B 0.97 .
C5 C4 1.382(18) .
C5 C6 1.491(18) .
C6 H6A 0.97 .
C6 H6B 0.97 .
C4 C3 1.370(19) .
C4 H4 0.93 .
C14 C13 1.38(2) .
C14 C15 1.387(18) .
C14 H14 0.93 .
C1 C2 1.417(17) .
C1 H1 0.93 .
C10 C11 1.509(19) .
C10 H10A 0.97 .
C10 H10B 0.97 .
C11 N4 1.359(17) .
C11 C12 1.38(2) .
C9 C8 1.540(18) .
C9 H9A 0.97 .
C9 H9B 0.97 .
C13 C12 1.38(2) .
C13 H13 0.93 .
C8 H8A 0.97 .
C8 H8B 0.97 .
C12 H12 0.93 .
C2 C3 1.375(18) .
C2 H2 0.93 .
C3 H3 0.93 .
C15 N4 1.336(16) .
C15 H15 0.93 .
C16 H16A 0.96 .
C16 H16B 0.96 .
C16 H16C 0.96 .
O16A W4 1.923(16) 3_656
O22A W1 2.342(15) 3_656
O17A W1 1.981(15) 3_656
O10A W4 2.032(16) 3_656
O21A O13B 1.80(2) .
O18A W2 1.929(17) 3_656
Cu1 N4 1.978(10) .
O20A W6 2.421(14) 3_656
O17B W1 1.930(16) 3_656
O18B W2 1.853(17) 3_656
O16B W4 2.013(17) 3_656

loop_
_geom_torsion_atom_site_label_1
_geom_torsion_atom_site_label_2
_geom_torsion_atom_site_label_3
_geom_torsion_atom_site_label_4
_geom_torsion
_geom_torsion_site_symmetry_1
_geom_torsion_site_symmetry_4
O5A W5 O15B W6 -115(2) . .
O5B W5 O15B W6 -125.1(19) . .
O17B W5 O15B W6 135(2) . .
O14B W5 O15B W6 58(2) . .
O12A W5 O15B W6 -4.7(19) . .
O17A W5 O15B W6 146.4(19) . .
O14A W5 O15B W6 75(3) . .
O12B W5 O15B W6 -28.0(19) . .
O15A W5 O15B W6 -96(2) . .
O21A W5 O15B W6 34.2(16) . .
O22A W5 O15B W6 78.6(19) . .
O6A W6 O15B W5 115.2(19) . .
O6B W6 O15B W5 128.9(18) . .
O16A W6 O15B W5 -65(2) . .
O13B W6 O15B W5 4.1(19) . .
O18B W6 O15B W5 -136(2) . .
O16B W6 O15B W5 -85(2) . .
O13A W6 O15B W5 29(2) . .
O15A W6 O15B W5 98(2) . .
O18A W6 O15B W5 -148(2) . .
O21A W6 O15B W5 -34.6(16) . .
O20A W6 O15B W5 -79.9(19) 3_656 .
O1B W1 O9B W3 173.2(11) . .
O1A W1 O9B W3 169.8(11) . .
O10B W1 O9B W3 -76.3(11) 3_656 .
O7A W1 O9B W3 58.7(10) . .
O9A W1 O9B W3 -39.0(16) . .
O17B W1 O9B W3 24(2) 3_656 .
O17A W1 O9B W3 27(8) 3_656 .
O10A W1 O9B W3 -97.0(10) . .
O7B W1 O9B W3 81.3(10) . .
O22A W1 O9B W3 -25.4(11) 3_656 .
O19A W1 O9B W3 10.3(8) . .
O3A W3 O9B W1 -175.2(11) . .
O3B W3 O9B W1 -168.2(11) . .
O12A W3 O9B W1 -16(2) . .
O13B W3 O9B W1 74.1(10) . .
O8A W3 O9B W1 -60.4(10) . .
O9A W3 O9B W1 39.0(16) . .
O12B W3 O9B W1 33(11) . .
O8B W3 O9B W1 -80.3(10) . .
O13A W3 O9B W1 97.4(10) . .
O21A W3 O9B W1 26.8(10) . .
O19A W3 O9B W1 -10.1(8) . .
O3A W3 O12A W5 -116.9(17) . .
O3B W3 O12A W5 -126.6(16) . .
O13B W3 O12A W5 -4.6(16) . .
O8A W3 O12A W5 131.3(17) . .
O9A W3 O12A W5 59(2) . .
O12B W3 O12A W5 -90(2) . .
O9B W3 O12A W5 84(2) . .
O8B W3 O12A W5 147.5(16) . .
O13A W3 O12A W5 -29.0(16) . .
O21A W3 O12A W5 32.5(13) . .
O19A W3 O12A W5 79.1(16) . .
O5A W5 O12A W3 116.5(17) . .
O5B W5 O12A W3 124.8(17) . .
O17B W5 O12A W3 -62(2) . .
O15B W5 O12A W3 4.9(16) . .
O14B W5 O12A W3 -134.3(18) . .
O17A W5 O12A W3 -91(2) . .
O14A W5 O12A W3 -149.7(17) . .
O12B W5 O12A W3 90(2) . .
O15A W5 O12A W3 29.5(16) . .
O21A W5 O12A W3 -32.9(13) . .
O22A W5 O12A W3 -80.4(16) . .
O4A W4 O14A W5 163.6(11) . .
O4B W4 O14A W5 172.3(9) . .
O14B W4 O14A W5 -32.2(15) . .
O11A W4 O14A W5 -82.4(10) . .
O10B W4 O14A W5 55.2(10) . .
O16A W4 O14A W5 11(2) 3_656 .
O11B W4 O14A W5 -98.6(10) . .
O16B W4 O14A W5 20(9) 3_656 .
O10A W4 O14A W5 77.0(10) 3_656 .
O22A W4 O14A W5 5.5(8) . .
O20A W4 O14A W5 -28.7(10) . .
O5A W5 O14A W4 -172.3(11) . .
O5B W5 O14A W4 -163.4(12) . .
O17B W5 O14A W4 -57.6(10) . .
O15B W5 O14A W4 -2(2) . .
O14B W5 O14A W4 34.5(16) . .
O12A W5 O14A W4 80.5(10) . .
O17A W5 O14A W4 -74.7(10) . .
O12B W5 O14A W4 100.7(9) . .
O15A W5 O14A W4 68(9) . .
O21A W5 O14A W4 31.2(10) . .
O22A W5 O14A W4 -5.3(8) . .
O6A W6 O13A W3 -160.3(11) . .
O6B W6 O13A W3 -173.7(9) . .
O16A W6 O13A W3 81.7(9) . .
O13B W6 O13A W3 24.5(12) . .
O18B W6 O13A W3 -16(2) . .
O15B W6 O13A W3 -55.9(9) . .
O16B W6 O13A W3 98.2(9) . .
O15A W6 O13A W3 -79.6(9) . .
O18A W6 O13A W3 -27(8) . .
O21A W6 O13A W3 -6.6(7) . .
O20A W6 O13A W3 26.8(9) 3_656 .
O3A W3 O13A W6 163.9(12) . .
O3B W3 O13A W6 174.2(10) . .
O12A W3 O13A W6 57.5(9) . .
O13B W3 O13A W6 -25.9(13) . .
O8A W3 O13A W6 -1(2) . .
O9A W3 O13A W6 -80.8(9) . .
O12B W3 O13A W6 79.0(9) . .
O9B W3 O13A W6 -98.0(9) . .
O8B W3 O13A W6 -66(9) . .
O21A W3 O13A W6 6.6(7) . .
O19A W3 O13A W6 -29.3(9) . .
O4A W4 O10B W1 -122(3) . 3_656
O4B W4 O10B W1 -142(2) . 3_656
O14B W4 O10B W1 -18(3) . 3_656
O11A W4 O10B W1 53(3) . 3_656
O16A W4 O10B W1 124(3) 3_656 3_656
O14A W4 O10B W1 -39(3) . 3_656
O11B W4 O10B W1 66(3) . 3_656
O16B W4 O10B W1 138(3) 3_656 3_656
O10A W4 O10B W1 -124(4) 3_656 3_656
O22A W4 O10B W1 29(2) . 3_656
O20A W4 O10B W1 67(2) . 3_656
O2A W2 O8B W3 -161.5(11) . .
O2B W2 O8B W3 -175.7(9) . .
O11A W2 O8B W3 81.1(10) . .
O7A W2 O8B W3 -55.7(10) . .
O18B W2 O8B W3 -2(3) 3_656 .
O8A W2 O8B W3 28.4(14) . .
O18A W2 O8B W3 37(10) 3_656 .
O11B W2 O8B W3 97.1(9) . .
O7B W2 O8B W3 -79.1(9) . .
O19A W2 O8B W3 -6.5(8) . .
O20A W2 O8B W3 28.1(10) . .
O3A W3 O8B W2 173.7(11) . .
O3B W3 O8B W2 163.9(11) . .
O12A W3 O8B W2 -79.8(9) . .
O13B W3 O8B W2 9(2) . .
O8A W3 O8B W2 -31.3(15) . .
O9A W3 O8B W2 58.6(10) . .
O12B W3 O8B W2 -100.7(9) . .
O9B W3 O8B W2 76.2(9) . .
O13A W3 O8B W2 44(9) . .
O21A W3 O8B W2 -27.3(10) . .
O19A W3 O8B W2 6.3(7) . .
C16 N2 C7 C8 -63.6(14) . .
C6 N2 C7 C8 178.1(11) . .
Cu1 N2 C7 C8 64.9(13) . .
C1 N1 C5 C4 2.3(18) . .
Cu1 N1 C5 C4 -177.6(10) . .
C1 N1 C5 C6 -176.0(11) . .
Cu1 N1 C5 C6 4.1(14) . .
N1 C5 C6 N2 28.5(15) . .
C4 C5 C6 N2 -149.7(13) . .
C16 N2 C6 C5 78.0(13) . .
C7 N2 C6 C5 -163.5(10) . .
Cu1 N2 C6 C5 -45.2(11) . .
N1 C5 C4 C3 0(2) . .
C6 C5 C4 C3 178.5(13) . .
C5 N1 C1 C2 -1.8(18) . .
Cu1 N1 C1 C2 178.1(9) . .
C9 N3 C10 C11 -156.0(11) . .
C17 N3 C10 C11 85.9(13) . .
Cu1 N3 C10 C11 -35.9(12) . .
N3 C10 C11 N4 18.7(17) . .
N3 C10 C11 C12 -163.8(13) . .
C10 N3 C9 C8 -177.6(11) . .
C17 N3 C9 C8 -60.8(14) . .
Cu1 N3 C9 C8 66.2(13) . .
C15 C14 C13 C12 0(2) . .
N2 C7 C8 C9 -36.3(18) . .
N3 C9 C8 C7 -35.8(18) . .
C14 C13 C12 C11 -3(2) . .
N4 C11 C12 C13 1(2) . .
C10 C11 C12 C13 -175.9(13) . .
N1 C1 C2 C3 -1.4(19) . .
C5 C4 C3 C2 -4(2) . .
C1 C2 C3 C4 4(2) . .
C13 C14 C15 N4 4(2) . .
O6A W6 O16A W4 135.7(18) . 3_656
O6B W6 O16A W4 123.1(19) . 3_656
O13B W6 O16A W4 -117(2) . 3_656
O18B W6 O16A W4 19.2(19) . 3_656
O15B W6 O16A W4 -44(2) . 3_656
O16B W6 O16A W4 105(3) . 3_656
O13A W6 O16A W4 -139.0(19) . 3_656
O15A W6 O16A W4 -66(3) . 3_656
O18A W6 O16A W4 35.8(19) . 3_656
O21A W6 O16A W4 -67.9(19) . 3_656
O20A W6 O16A W4 -26.4(16) 3_656 3_656
O20A Ge1 O19A W2 178.7(7) 3_656 .
O20A Ge1 O19A W2 -1.3(7) . .
O22A Ge1 O19A W2 123.9(10) 3_656 .
O22A Ge1 O19A W2 -56.1(10) . .
O19A Ge1 O19A W2 16E1(10) 3_656 .
O21A Ge1 O19A W2 -121.1(10) . .
O21A Ge1 O19A W2 58.9(10) 3_656 .
O20A Ge1 O19A W1 52.9(10) 3_656 .
O20A Ge1 O19A W1 -127.1(10) . .
O22A Ge1 O19A W1 -1.9(7) 3_656 .
O22A Ge1 O19A W1 178.1(7) . .
O19A Ge1 O19A W1 4E1(10) 3_656 .
O21A Ge1 O19A W1 113.1(8) . .
O21A Ge1 O19A W1 -66.9(8) 3_656 .
O20A Ge1 O19A W3 -61.3(9) 3_656 .
O20A Ge1 O19A W3 118.7(9) . .
O22A Ge1 O19A W3 -116.1(9) 3_656 .
O22A Ge1 O19A W3 63.9(9) . .
O19A Ge1 O19A W3 -8E1(10) 3_656 .
O21A Ge1 O19A W3 -1.0(6) . .
O21A Ge1 O19A W3 179.0(6) 3_656 .
O2A W2 O19A Ge1 -179.3(11) . .
O2B W2 O19A Ge1 -177(2) . .
O11A W2 O19A Ge1 44.7(9) . .
O7A W2 O19A Ge1 -123.0(12) . .
O18B W2 O19A Ge1 -45.2(10) 3_656 .
O8A W2 O19A Ge1 117.9(11) . .
O18A W2 O19A Ge1 -44.0(10) 3_656 .
O11B W2 O19A Ge1 44.5(10) . .
O8B W2 O19A Ge1 133.2(10) . .
O7B W2 O19A Ge1 -136.7(10) . .
O20A W2 O19A Ge1 1.2(7) . .
O2A W2 O19A W1 -45.1(13) . .
O2B W2 O19A W1 -43(3) . .
O11A W2 O19A W1 178.9(7) . .
O7A W2 O19A W1 11.1(7) . .
O18B W2 O19A W1 89.0(7) 3_656 .
O8A W2 O19A W1 -107.9(8) . .
O18A W2 O19A W1 90.2(7) 3_656 .
O11B W2 O19A W1 178.6(6) . .
O8B W2 O19A W1 -92.7(7) . .
O7B W2 O19A W1 -2.5(6) . .
O20A W2 O19A W1 135.3(8) . .
O2A W2 O19A W3 52.4(13) . .
O2B W2 O19A W3 55(3) . .
O11A W2 O19A W3 -83.6(6) . .
O7A W2 O19A W3 108.6(9) . .
O18B W2 O19A W3 -173.5(7) 3_656 .
O8A W2 O19A W3 -10.5(6) . .
O18A W2 O19A W3 -172.3(6) 3_656 .
O11B W2 O19A W3 -83.9(6) . .
O8B W2 O19A W3 4.8(6) . .
O7B W2 O19A W3 95.0(6) . .
O20A W2 O19A W3 -127.2(8) . .
O1B W1 O19A Ge1 172(2) . .
O1A W1 O19A Ge1 -173.2(13) . .
O10B W1 O19A Ge1 -36.1(9) 3_656 .
O7A W1 O19A Ge1 125.0(11) . .
O9A W1 O19A Ge1 -113.1(10) . .
O17B W1 O19A Ge1 54.5(8) 3_656 .
O9B W1 O19A Ge1 -131.8(10) . .
O17A W1 O19A Ge1 49.8(9) 3_656 .
O10A W1 O19A Ge1 -38.8(9) . .
O7B W1 O19A Ge1 138.9(10) . .
O22A W1 O19A Ge1 1.7(6) 3_656 .
O1B W1 O19A W2 35(2) . .
O1A W1 O19A W2 50.4(15) . .
O10B W1 O19A W2 -172.5(7) 3_656 .
O7A W1 O19A W2 -11.5(7) . .
O9A W1 O19A W2 110.4(8) . .
O17B W1 O19A W2 -82.0(6) 3_656 .
O9B W1 O19A W2 91.8(7) . .
O17A W1 O19A W2 -86.7(6) 3_656 .
O10A W1 O19A W2 -175.2(5) . .
O7B W1 O19A W2 2.5(6) . .
O22A W1 O19A W2 -134.7(8) 3_656 .
O1B W1 O19A W3 -64(2) . .
O1A W1 O19A W3 -48.6(15) . .
O10B W1 O19A W3 88.5(6) 3_656 .
O7A W1 O19A W3 -110.4(9) . .
O9A W1 O19A W3 11.5(6) . .
O17B W1 O19A W3 179.1(6) 3_656 .
O9B W1 O19A W3 -7.2(6) . .
O17A W1 O19A W3 174.4(5) 3_656 .
O10A W1 O19A W3 85.8(6) . .
O7B W1 O19A W3 -96.5(6) . .
O22A W1 O19A W3 126.3(7) 3_656 .
O3A W3 O19A Ge1 -177(2) . .
O3B W3 O19A Ge1 177.5(12) . .
O12A W3 O19A Ge1 -48.7(8) . .
O13B W3 O19A Ge1 43.6(8) . .
O8A W3 O19A Ge1 -121.7(11) . .
O9A W3 O19A Ge1 115.5(10) . .
O12B W3 O19A Ge1 -43.7(9) . .
O9B W3 O19A Ge1 133.9(9) . .
O8B W3 O19A Ge1 -137.6(9) . .
O13A W3 O19A Ge1 45.0(9) . .
O21A W3 O19A Ge1 1.0(6) . .
O3A W3 O19A W2 -44(3) . .
O3B W3 O19A W2 -49.6(15) . .
O12A W3 O19A W2 84.2(6) . .
O13B W3 O19A W2 176.5(7) . .
O8A W3 O19A W2 11.2(7) . .
O9A W3 O19A W2 -111.7(8) . .
O12B W3 O19A W2 89.2(6) . .
O9B W3 O19A W2 -93.3(7) . .
O8B W3 O19A W2 -4.7(6) . .
O13A W3 O19A W2 177.9(5) . .
O21A W3 O19A W2 133.8(8) . .
O3A W3 O19A W1 56(3) . .
O3B W3 O19A W1 50.7(14) . .
O12A W3 O19A W1 -175.5(6) . .
O13B W3 O19A W1 -83.2(6) . .
O8A W3 O19A W1 111.5(8) . .
O9A W3 O19A W1 -11.4(6) . .
O12B W3 O19A W1 -170.5(5) . .
O9B W3 O19A W1 7.0(6) . .
O8B W3 O19A W1 95.6(6) . .
O13A W3 O19A W1 -81.8(6) . .
O21A W3 O19A W1 -125.9(7) . .
O20A Ge1 O22A W4 177.9(7) 3_656 .
O20A Ge1 O22A W4 -2.1(7) . .
O22A Ge1 O22A W4 -7E1(6) 3_656 .
O19A Ge1 O22A W4 51.9(10) . .
O19A Ge1 O22A W4 -128.1(10) 3_656 .
O21A Ge1 O22A W4 116.5(9) . .
O21A Ge1 O22A W4 -63.5(9) 3_656 .
O20A Ge1 O22A W1 -55.9(10) 3_656 3_656
O20A Ge1 O22A W1 124.1(10) . 3_656
O22A Ge1 O22A W1 5E1(6) 3_656 3_656
O19A Ge1 O22A W1 178.1(7) . 3_656
O19A Ge1 O22A W1 -1.9(7) 3_656 3_656
O21A Ge1 O22A W1 -117.3(9) . 3_656
O21A Ge1 O22A W1 62.7(9) 3_656 3_656
O20A Ge1 O22A W5 59.2(9) 3_656 .
O20A Ge1 O22A W5 -120.8(9) . .
O22A Ge1 O22A W5 17E1(6) 3_656 .
O19A Ge1 O22A W5 -66.8(8) . .
O19A Ge1 O22A W5 113.2(8) 3_656 .
O21A Ge1 O22A W5 -2.2(6) . .
O21A Ge1 O22A W5 177.8(6) 3_656 .
O4A W4 O22A Ge1 -175.8(12) . .
O4B W4 O22A Ge1 162(3) . .
O14B W4 O22A Ge1 -116.4(11) . .
O11A W4 O22A Ge1 -38.6(9) . .
O10B W4 O22A Ge1 125.6(12) . .
O16A W4 O22A Ge1 50.4(9) 3_656 .
O14A W4 O22A Ge1 -131.7(10) . .
O11B W4 O22A Ge1 -38.1(10) . .
O16B W4 O22A Ge1 49.5(10) 3_656 .
O10A W4 O22A Ge1 135.9(10) 3_656 .
O20A W4 O22A Ge1 1.8(6) . .
O4A W4 O22A W1 49.3(15) . 3_656
O4B W4 O22A W1 27(3) . 3_656
O14B W4 O22A W1 108.7(9) . 3_656
O11A W4 O22A W1 -173.4(7) . 3_656
O10B W4 O22A W1 -9.2(7) . 3_656
O16A W4 O22A W1 -84.5(6) 3_656 3_656
O14A W4 O22A W1 93.4(7) . 3_656
O11B W4 O22A W1 -173.0(6) . 3_656
O16B W4 O22A W1 -85.4(7) 3_656 3_656
O10A W4 O22A W1 1.1(6) 3_656 3_656
O20A W4 O22A W1 -133.1(8) . 3_656
O4A W4 O22A W5 -48.1(15) . .
O4B W4 O22A W5 -71(3) . .
O14B W4 O22A W5 11.3(7) . .
O11A W4 O22A W5 89.1(6) . .
O10B W4 O22A W5 -106.7(9) . .
O16A W4 O22A W5 178.1(6) 3_656 .
O14A W4 O22A W5 -4.0(6) . .
O11B W4 O22A W5 89.6(6) . .
O16B W4 O22A W5 177.2(6) 3_656 .
O10A W4 O22A W5 -96.4(6) 3_656 .
O20A W4 O22A W5 129.5(8) . .
O5A W5 O22A Ge1 177(2) . .
O5B W5 O22A Ge1 -177.2(15) . .
O17B W5 O22A Ge1 -114.0(11) . .
O15B W5 O22A Ge1 -42.5(8) . .
O14B W5 O22A Ge1 120.2(11) . .
O12A W5 O22A Ge1 51.2(8) . .
O17A W5 O22A Ge1 -134.3(9) . .
O14A W5 O22A Ge1 135.9(9) . .
O12B W5 O22A Ge1 47.5(9) . .
O15A W5 O22A Ge1 -40.1(9) . .
O21A W5 O22A Ge1 2.0(6) . .
O5A W5 O22A W4 45(3) . .
O5B W5 O22A W4 50.9(18) . .
O17B W5 O22A W4 114.0(9) . .
O15B W5 O22A W4 -174.4(6) . .
O14B W5 O22A W4 -11.8(7) . .
O12A W5 O22A W4 -80.7(6) . .
O17A W5 O22A W4 93.7(7) . .
O14A W5 O22A W4 4.0(6) . .
O12B W5 O22A W4 -84.5(6) . .
O15A W5 O22A W4 -172.0(5) . .
O21A W5 O22A W4 -129.9(7) . .
O5A W5 O22A W1 -55(3) . 3_656
O5B W5 O22A W1 -49.3(18) . 3_656
O17B W5 O22A W1 13.9(7) . 3_656
O15B W5 O22A W1 85.4(6) . 3_656
O14B W5 O22A W1 -111.9(9) . 3_656
O12A W5 O22A W1 179.1(6) . 3_656
O17A W5 O22A W1 -6.4(6) . 3_656
O14A W5 O22A W1 -96.2(7) . 3_656
O12B W5 O22A W1 175.4(5) . 3_656
O15A W5 O22A W1 87.8(6) . 3_656
O21A W5 O22A W1 129.9(7) . 3_656
O1B W1 O7A W2 -130(2) . .
O1A W1 O7A W2 -116(2) . .
O10B W1 O7A W2 61(3) 3_656 .
O9A W1 O7A W2 -12(2) . .
O17B W1 O7A W2 132(3) 3_656 .
O9B W1 O7A W2 -33(2) . .
O17A W1 O7A W2 144(2) 3_656 .
O10A W1 O7A W2 73(3) . .
O7B W1 O7A W2 -111(3) . .
O22A W1 O7A W2 74(2) 3_656 .
O19A W1 O7A W2 34(2) . .
O2A W2 O7A W1 116(2) . .
O2B W2 O7A W1 133(2) . .
O11A W2 O7A W1 -52(3) . .
O18B W2 O7A W1 -129(3) 3_656 .
O8A W2 O7A W1 11(2) . .
O18A W2 O7A W1 -142(2) 3_656 .
O11B W2 O7A W1 -62(3) . .
O8B W2 O7A W1 33(2) . .
O7B W2 O7A W1 112(3) . .
O19A W2 O7A W1 -34(2) . .
O20A W2 O7A W1 -72(2) . .
O5A W5 O17A W1 174.2(11) . 3_656
O5B W5 O17A W1 168.8(12) . 3_656
O17B W5 O17A W1 -45.5(18) . 3_656
O15B W5 O17A W1 -76.1(10) . 3_656
O14B W5 O17A W1 60.5(11) . 3_656
O12A W5 O17A W1 20.6(19) . 3_656
O14A W5 O17A W1 79.4(10) . 3_656
O12B W5 O17A W1 26(7) . 3_656
O15A W5 O17A W1 -98.2(10) . 3_656
O21A W5 O17A W1 -25.7(11) . 3_656
O22A W5 O17A W1 9.2(8) . 3_656
O1B W1 O9A W3 131.5(17) . .
O1A W1 O9A W3 125.4(18) . .
O10B W1 O9A W3 -122.2(19) 3_656 .
O7A W1 O9A W3 14.0(18) . .
O17B W1 O9A W3 -46(2) 3_656 .
O9B W1 O9A W3 96(3) . .
O17A W1 O9A W3 -72(3) 3_656 .
O10A W1 O9A W3 -141.1(18) . .
O7B W1 O9A W3 36.7(18) . .
O22A W1 O9A W3 -71.1(17) 3_656 .
O19A W1 O9A W3 -26.7(15) . .
O3A W3 O9A W1 -133.4(18) . .
O3B W3 O9A W1 -123.9(18) . .
O12A W3 O9A W1 51(2) . .
O13B W3 O9A W1 121.6(19) . .
O8A W3 O9A W1 -15.3(18) . .
O12B W3 O9A W1 84(2) . .
O9B W3 O9A W1 -96(3) . .
O8B W3 O9A W1 -36.2(18) . .
O13A W3 O9A W1 142.7(18) . .
O21A W3 O9A W1 72.7(17) . .
O19A W3 O9A W1 26.5(15) . .
O3A W3 O12B W5 -166.9(11) . .
O3B W3 O12B W5 -173.6(9) . .
O12A W3 O12B W5 39.3(13) . .
O13B W3 O12B W5 -55.9(9) . .
O8A W3 O12B W5 78.3(9) . .
O9A W3 O12B W5 -20(2) . .
O9B W3 O12B W5 -15(11) . .
O8B W3 O12B W5 97.9(8) . .
O13A W3 O12B W5 -79.7(8) . .
O21A W3 O12B W5 -8.6(7) . .
O19A W3 O12B W5 27.3(9) . .
O5A W5 O12B W3 166.8(11) . .
O5B W5 O12B W3 172.7(11) . .
O17B W5 O12B W3 14(2) . .
O15B W5 O12B W3 57.4(9) . .
O14B W5 O12B W3 -79.2(10) . .
O12A W5 O12B W3 -38.0(13) . .
O17A W5 O12B W3 -45(7) . .
O14A W5 O12B W3 -97.6(9) . .
O15A W5 O12B W3 80.3(8) . .
O21A W5 O12B W3 8.7(7) . .
O22A W5 O12B W3 -28.4(9) . .
O6A W6 O15A W5 166.0(10) . .
O6B W6 O15A W5 176.4(9) . .
O16A W6 O15A W5 5(2) . .
O13B W6 O15A W5 54.9(9) . .
O18B W6 O15A W5 -80.8(9) . .
O15B W6 O15A W5 -31.0(12) . .
O16B W6 O15A W5 -56(12) . .
O13A W6 O15A W5 79.6(8) . .
O18A W6 O15A W5 -96.1(9) . .
O21A W6 O15A W5 7.3(6) . .
O20A W6 O15A W5 -28.7(9) 3_656 .
O5A W5 O15A W6 -164.9(11) . .
O5B W5 O15A W6 -173.3(10) . .
O17B W5 O15A W6 80.9(9) . .
O15B W5 O15A W6 32.9(13) . .
O14B W5 O15A W6 -16(2) . .
O12A W5 O15A W6 -57.2(8) . .
O17A W5 O15A W6 97.4(8) . .
O14A W5 O15A W6 -45(9) . .
O12B W5 O15A W6 -77.8(8) . .
O21A W5 O15A W6 -7.3(6) . .
O22A W5 O15A W6 27.1(9) . .
O5A W5 O14B W4 -134(2) . .
O5B W5 O14B W4 -124(2) . .
O17B W5 O14B W4 -15(2) . .
O15B W5 O14B W4 53(3) . .
O12A W5 O14B W4 125(2) . .
O17A W5 O14B W4 -35(2) . .
O14A W5 O14B W4 -105(3) . .
O12B W5 O14B W4 141(2) . .
O15A W5 O14B W4 81(3) . .
O21A W5 O14B W4 72(2) . .
O22A W5 O14B W4 27.9(17) . .
O4A W4 O14B W5 123(2) . .
O4B W4 O14B W5 135.2(19) . .
O11A W4 O14B W5 -124(2) . .
O10B W4 O14B W5 15(2) . .
O16A W4 O14B W5 -49(3) 3_656 .
O14A W4 O14B W5 107(3) . .
O11B W4 O14B W5 -138(2) . .
O16B W4 O14B W5 -64(3) 3_656 .
O10A W4 O14B W5 36(2) 3_656 .
O22A W4 O14B W5 -28.6(18) . .
O20A W4 O14B W5 -70(2) . .
O3A W3 O8A W2 134(2) . .
O3B W3 O8A W2 122(2) . .
O12A W3 O8A W2 -125(2) . .
O13B W3 O8A W2 -49(2) . .
O9A W3 O8A W2 16(2) . .
O12B W3 O8A W2 -141(2) . .
O9B W3 O8A W2 36(2) . .
O8B W3 O8A W2 106(3) . .
O13A W3 O8A W2 -63(3) . .
O21A W3 O8A W2 -70(2) . .
O19A W3 O8A W2 -28.3(17) . .
O2A W2 O8A W3 -119(2) . .
O2B W2 O8A W3 -136(2) . .
O11A W2 O8A W3 127(2) . .
O7A W2 O8A W3 -14(2) . .
O18B W2 O8A W3 55(3) 3_656 .
O18A W2 O8A W3 72(3) 3_656 .
O11B W2 O8A W3 140(2) . .
O8B W2 O8A W3 -109(3) . .
O7B W2 O8A W3 -37(2) . .
O19A W2 O8A W3 29.2(18) . .
O20A W2 O8A W3 71(2) . .
O1B W1 O10A W4 -159.4(11) . 3_656
O1A W1 O10A W4 -171.4(10) . 3_656
O10B W1 O10A W4 23.2(16) 3_656 3_656
O7A W1 O10A W4 0(2) . 3_656
O9A W1 O10A W4 85.5(9) . 3_656
O17B W1 O10A W4 -54.4(10) 3_656 3_656
O9B W1 O10A W4 103.1(9) . 3_656
O17A W1 O10A W4 -72.6(9) 3_656 3_656
O7B W1 O10A W4 -33(15) . 3_656
O22A W1 O10A W4 -1.4(7) 3_656 3_656
O19A W1 O10A W4 30.7(10) . 3_656
O20A Ge1 O21A O13B 64.0(11) 3_656 .
O20A Ge1 O21A O13B -116.0(11) . .
O22A Ge1 O21A O13B 4.5(13) 3_656 .
O22A Ge1 O21A O13B -175.5(13) . .
O19A Ge1 O21A O13B -58.5(11) . .
O19A Ge1 O21A O13B 121.5(11) 3_656 .
O21A Ge1 O21A O13B 11E1(10) 3_656 .
O20A Ge1 O21A W6 2.0(7) 3_656 .
O20A Ge1 O21A W6 -178.0(7) . .
O22A Ge1 O21A W6 -57.5(9) 3_656 .
O22A Ge1 O21A W6 122.5(9) . .
O19A Ge1 O21A W6 -120.5(9) . .
O19A Ge1 O21A W6 59.5(9) 3_656 .
O21A Ge1 O21A W6 4E1(10) 3_656 .
O20A Ge1 O21A W3 123.5(9) 3_656 .
O20A Ge1 O21A W3 -56.5(9) . .
O22A Ge1 O21A W3 64.0(8) 3_656 .
O22A Ge1 O21A W3 -116.0(8) . .
O19A Ge1 O21A W3 1.1(7) . .
O19A Ge1 O21A W3 -178.9(7) 3_656 .
O21A Ge1 O21A W3 17E1(10) 3_656 .
O20A Ge1 O21A W5 -118.2(8) 3_656 .
O20A Ge1 O21A W5 61.8(8) . .
O22A Ge1 O21A W5 -177.7(7) 3_656 .
O22A Ge1 O21A W5 2.3(7) . .
O19A Ge1 O21A W5 119.4(8) . .
O19A Ge1 O21A W5 -60.6(8) 3_656 .
O21A Ge1 O21A W5 -8E1(10) 3_656 .
O6A W6 O21A Ge1 -173.8(12) . .
O6B W6 O21A Ge1 -175(2) . .
O16A W6 O21A Ge1 44.4(8) . .
O13B W6 O21A Ge1 119.0(11) . .
O18B W6 O21A Ge1 -47.6(9) . .
O15B W6 O21A Ge1 -115.5(10) . .
O16B W6 O21A Ge1 42.1(9) . .
O13A W6 O21A Ge1 135.9(9) . .
O15A W6 O21A Ge1 -134.9(9) . .
O18A W6 O21A Ge1 -46.0(9) . .
O20A W6 O21A Ge1 -1.7(6) 3_656 .
O6A W6 O21A O13B 67.2(15) . .
O6B W6 O21A O13B 66(2) . .
O16A W6 O21A O13B -74.7(9) . .
O18B W6 O21A O13B -166.7(9) . .
O15B W6 O21A O13B 125.5(10) . .
O16B W6 O21A O13B -77.0(9) . .
O13A W6 O21A O13B 16.8(8) . .
O15A W6 O21A O13B 106.0(9) . .
O18A W6 O21A O13B -165.1(9) . .
O20A W6 O21A O13B -120.7(9) 3_656 .
O6A W6 O21A W3 55.6(14) . .
O6B W6 O21A W3 54(2) . .
O16A W6 O21A W3 -86.3(6) . .
O13B W6 O21A W3 -11.6(7) . .
O18B W6 O21A W3 -178.3(7) . .
O15B W6 O21A W3 113.8(8) . .
O16B W6 O21A W3 -88.6(6) . .
O13A W6 O21A W3 5.2(5) . .
O15A W6 O21A W3 94.4(6) . .
O18A W6 O21A W3 -176.7(6) . .
O20A W6 O21A W3 -132.3(8) 3_656 .
O6A W6 O21A W5 -44.7(14) . .
O6B W6 O21A W5 -46(2) . .
O16A W6 O21A W5 173.5(6) . .
O13B W6 O21A W5 -111.8(9) . .
O18B W6 O21A W5 81.5(7) . .
O15B W6 O21A W5 13.6(6) . .
O16B W6 O21A W5 171.2(6) . .
O13A W6 O21A W5 -95.0(6) . .
O15A W6 O21A W5 -5.8(5) . .
O18A W6 O21A W5 83.1(6) . .
O20A W6 O21A W5 127.5(7) 3_656 .
O3A W3 O21A Ge1 177.9(15) . .
O3B W3 O21A Ge1 -175.5(19) . .
O12A W3 O21A Ge1 112.7(10) . .
O13B W3 O21A Ge1 -119.3(11) . .
O8A W3 O21A Ge1 41.0(8) . .
O9A W3 O21A Ge1 -50.0(8) . .
O12B W3 O21A Ge1 134.6(9) . .
O9B W3 O21A Ge1 -45.8(9) . .
O8B W3 O21A Ge1 39.6(9) . .
O13A W3 O21A Ge1 -136.3(9) . .
O19A W3 O21A Ge1 -0.9(6) . .
O3A W3 O21A O13B -62.8(18) . .
O3B W3 O21A O13B -56(2) . .
O12A W3 O21A O13B -128.0(10) . .
O8A W3 O21A O13B 160.3(9) . .
O9A W3 O21A O13B 69.3(9) . .
O12B W3 O21A O13B -106.1(9) . .
O9B W3 O21A O13B 73.5(9) . .
O8B W3 O21A O13B 158.8(8) . .
O13A W3 O21A O13B -17.0(8) . .
O19A W3 O21A O13B 118.3(9) . .
O3A W3 O21A W6 -51.0(17) . .
O3B W3 O21A W6 -44(2) . .
O12A W3 O21A W6 -116.2(8) . .
O13B W3 O21A W6 11.9(7) . .
O8A W3 O21A W6 172.1(6) . .
O9A W3 O21A W6 81.2(6) . .
O12B W3 O21A W6 -94.2(6) . .
O9B W3 O21A W6 85.4(6) . .
O8B W3 O21A W6 170.7(5) . .
O13A W3 O21A W6 -5.1(5) . .
O19A W3 O21A W6 130.2(7) . .
O3A W3 O21A W5 50.0(17) . .
O3B W3 O21A W5 57(2) . .
O12A W3 O21A W5 -15.3(6) . .
O13B W3 O21A W5 112.8(9) . .
O8A W3 O21A W5 -87.0(6) . .
O9A W3 O21A W5 -177.9(6) . .
O12B W3 O21A W5 6.7(5) . .
O9B W3 O21A W5 -173.7(5) . .
O8B W3 O21A W5 -88.4(6) . .
O13A W3 O21A W5 95.8(6) . .
O19A W3 O21A W5 -128.9(7) . .
O5A W5 O21A Ge1 -178.8(14) . .
O5B W5 O21A Ge1 177(2) . .
O17B W5 O21A Ge1 47.0(8) . .
O15B W5 O21A Ge1 116.2(10) . .
O14B W5 O21A Ge1 -47.7(8) . .
O12A W5 O21A Ge1 -114.2(9) . .
O17A W5 O21A Ge1 40.1(8) . .
O14A W5 O21A Ge1 -46.5(8) . .
O12B W5 O21A Ge1 -135.0(8) . .
O15A W5 O21A Ge1 136.0(8) . .
O22A W5 O21A Ge1 -2.0(6) . .
O5A W5 O21A O13B -0.6(19) . .
O5B W5 O21A O13B -5(3) . .
O17B W5 O21A O13B -134.7(9) . .
O15B W5 O21A O13B -65.6(10) . .
O14B W5 O21A O13B 130.6(9) . .
O12A W5 O21A O13B 64.0(9) . .
O17A W5 O21A O13B -141.7(9) . .
O14A W5 O21A O13B 131.7(9) . .
O12B W5 O21A O13B 43.2(8) . .
O15A W5 O21A O13B -45.8(8) . .
O22A W5 O21A O13B 176.2(11) . .
O5A W5 O21A W6 50.9(16) . .
O5B W5 O21A W6 47(2) . .
O17B W5 O21A W6 -83.2(6) . .
O15B W5 O21A W6 -14.0(7) . .
O14B W5 O21A W6 -177.9(6) . .
O12A W5 O21A W6 115.6(8) . .
O17A W5 O21A W6 -90.1(6) . .
O14A W5 O21A W6 -176.8(5) . .
O12B W5 O21A W6 94.8(6) . .
O15A W5 O21A W6 5.7(5) . .
O22A W5 O21A W6 -132.2(7) . .
O5A W5 O21A W3 -50.2(16) . .
O5B W5 O21A W3 -54(2) . .
O17B W5 O21A W3 175.6(6) . .
O15B W5 O21A W3 -115.2(8) . .
O14B W5 O21A W3 80.9(6) . .
O12A W5 O21A W3 14.4(6) . .
O17A W5 O21A W3 168.7(5) . .
O14A W5 O21A W3 82.0(6) . .
O12B W5 O21A W3 -6.4(5) . .
O15A W5 O21A W3 -95.5(6) . .
O22A W5 O21A W3 126.6(7) . .
O6A W6 O18A W2 -174.8(12) . 3_656
O6B W6 O18A W2 -160.8(13) . 3_656
O16A W6 O18A W2 -56.4(12) . 3_656
O13B W6 O18A W2 9(2) . 3_656
O18B W6 O18A W2 38(2) . 3_656
O15B W6 O18A W2 81.5(11) . 3_656
O16B W6 O18A W2 -73.4(11) . 3_656
O13A W6 O18A W2 52(8) . 3_656
O15A W6 O18A W2 104.5(11) . 3_656
O21A W6 O18A W2 32.5(12) . 3_656
O20A W6 O18A W2 -3.2(9) 3_656 3_656
O4A W4 O11B W2 -173.1(11) . .
O4B W4 O11B W2 -156.6(11) . .
O14B W4 O11B W2 83.0(11) . .
O11A W4 O11B W2 30(2) . .
O10B W4 O11B W2 -1(2) . .
O16A W4 O11B W2 -56.1(11) 3_656 .
O14A W4 O11B W2 102.3(10) . .
O16B W4 O11B W2 -73.5(11) 3_656 .
O10A W4 O11B W2 -34(7) 3_656 .
O22A W4 O11B W2 28.2(11) . .
O20A W4 O11B W2 -2.6(8) . .
O2A W2 O11B W4 173.5(10) . .
O2B W2 O11B W4 159.1(11) . .
O11A W2 O11B W4 -31(2) . .
O7A W2 O11B W4 -9(2) . .
O18B W2 O11B W4 56.4(11) 3_656 .
O8A W2 O11B W4 -82.0(10) . .
O18A W2 O11B W4 73.8(11) 3_656 .
O8B W2 O11B W4 -102.7(10) . .
O7B W2 O11B W4 -45(9) . .
O19A W2 O11B W4 -30.2(11) . .
O20A W2 O11B W4 2.6(8) . .
C1 N1 Cu1 N4 -26.8(11) . .
C5 N1 Cu1 N4 153.1(9) . .
C1 N1 Cu1 N3 95(6) . .
C5 N1 Cu1 N3 -86(6) . .
C1 N1 Cu1 N2 155.2(11) . .
C5 N1 Cu1 N2 -24.9(9) . .
C10 N3 Cu1 N4 32.9(8) . .
C9 N3 Cu1 N4 150.9(9) . .
C17 N3 Cu1 N4 -84.6(10) . .
C10 N3 Cu1 N1 -89(6) . .
C9 N3 Cu1 N1 29(6) . .
C17 N3 Cu1 N1 153(5) . .
C10 N3 Cu1 N2 -149.2(8) . .
C9 N3 Cu1 N2 -31.2(9) . .
C17 N3 Cu1 N2 93.3(10) . .
C16 N2 Cu1 N4 163(11) . .
C7 N2 Cu1 N4 38(11) . .
C6 N2 Cu1 N4 -79(11) . .
C16 N2 Cu1 N1 -80.3(9) . .
C7 N2 Cu1 N1 154.8(9) . .
C6 N2 Cu1 N1 38.2(8) . .
C16 N2 Cu1 N3 95.5(9) . .
C7 N2 Cu1 N3 -29.4(9) . .
C6 N2 Cu1 N3 -145.9(8) . .
C14 C15 N4 C11 -5.1(19) . .
C14 C15 N4 Cu1 163.6(10) . .
C12 C11 N4 C15 2(2) . .
C10 C11 N4 C15 179.9(12) . .
C12 C11 N4 Cu1 -168.2(12) . .
C10 C11 N4 Cu1 9.2(15) . .
N1 Cu1 N4 C15 -17.6(12) . .
N3 Cu1 N4 C15 166.5(12) . .
N2 Cu1 N4 C15 99(11) . .
N1 Cu1 N4 C11 151.6(9) . .
N3 Cu1 N4 C11 -24.3(9) . .
N2 Cu1 N4 C11 -92(11) . .
O2A W2 O11A W4 144(2) . .
O2B W2 O11A W4 127(2) . .
O7A W2 O11A W4 -49(3) . .
O18B W2 O11A W4 24(2) 3_656 .
O8A W2 O11A W4 -117(2) . .
O18A W2 O11A W4 42(2) 3_656 .
O11B W2 O11A W4 116(4) . .
O8B W2 O11A W4 -135(2) . .
O7B W2 O11A W4 -66(3) . .
O19A W2 O11A W4 -63(2) . .
O20A W2 O11A W4 -24.6(18) . .
O4A W4 O11A W2 -143(2) . .
O4B W4 O11A W2 -124(2) . .
O14B W4 O11A W2 117(2) . .
O10B W4 O11A W2 42(3) . .
O16A W4 O11A W2 -24(2) 3_656 .
O14A W4 O11A W2 133(2) . .
O11B W4 O11A W2 -118(4) . .
O16B W4 O11A W2 -42(2) 3_656 .
O10A W4 O11A W2 46(3) 3_656 .
O22A W4 O11A W2 61(2) . .
O20A W4 O11A W2 24.6(18) . .
O20A Ge1 O20A W2 -13E1(10) 3_656 .
O22A Ge1 O20A W2 -54.7(10) 3_656 .
O22A Ge1 O20A W2 125.3(10) . .
O19A Ge1 O20A W2 1.3(7) . .
O19A Ge1 O20A W2 -178.7(7) 3_656 .
O21A Ge1 O20A W2 62.5(9) . .
O21A Ge1 O20A W2 -117.5(9) 3_656 .
O20A Ge1 O20A W4 11E1(10) 3_656 .
O22A Ge1 O20A W4 -178.1(7) 3_656 .
O22A Ge1 O20A W4 1.9(7) . .
O19A Ge1 O20A W4 -122.1(9) . .
O19A Ge1 O20A W4 57.9(9) 3_656 .
O21A Ge1 O20A W4 -60.9(9) . .
O21A Ge1 O20A W4 119.1(9) 3_656 .
O20A Ge1 O20A W6 -1E1(10) 3_656 3_656
O22A Ge1 O20A W6 64.7(9) 3_656 3_656
O22A Ge1 O20A W6 -115.3(9) . 3_656
O19A Ge1 O20A W6 120.6(9) . 3_656
O19A Ge1 O20A W6 -59.4(9) 3_656 3_656
O21A Ge1 O20A W6 -178.1(7) . 3_656
O21A Ge1 O20A W6 1.9(7) 3_656 3_656
O2A W2 O20A Ge1 180(3) . .
O2B W2 O20A Ge1 178.0(10) . .
O11A W2 O20A Ge1 -124.4(11) . .
O7A W2 O20A Ge1 39.2(9) . .
O18B W2 O20A Ge1 119.1(11) 3_656 .
O8A W2 O20A Ge1 -48.5(9) . .
O18A W2 O20A Ge1 132.2(10) 3_656 .
O11B W2 O20A Ge1 -135.7(10) . .
O8B W2 O20A Ge1 -48.4(10) . .
O7B W2 O20A Ge1 40.9(10) . .
O19A W2 O20A Ge1 -1.2(7) . .
O2A W2 O20A W4 -46(3) . .
O2B W2 O20A W4 -48.1(13) . .
O11A W2 O20A W4 9.5(7) . .
O7A W2 O20A W4 173.1(6) . .
O18B W2 O20A W4 -107.0(8) 3_656 .
O8A W2 O20A W4 85.4(6) . .
O18A W2 O20A W4 -93.9(7) 3_656 .
O11B W2 O20A W4 -1.8(6) . .
O8B W2 O20A W4 85.5(6) . .
O7B W2 O20A W4 174.8(5) . .
O19A W2 O20A W4 132.7(8) . .
O2A W2 O20A W6 50(3) . 3_656
O2B W2 O20A W6 48.0(13) . 3_656
O11A W2 O20A W6 105.6(8) . 3_656
O7A W2 O20A W6 -90.8(6) . 3_656
O18B W2 O20A W6 -10.9(7) 3_656 3_656
O8A W2 O20A W6 -178.5(6) . 3_656
O18A W2 O20A W6 2.2(6) 3_656 3_656
O11B W2 O20A W6 94.3(6) . 3_656
O8B W2 O20A W6 -178.4(5) . 3_656
O7B W2 O20A W6 -89.1(6) . 3_656
O19A W2 O20A W6 -131.2(8) . 3_656
O4A W4 O20A Ge1 173(2) . .
O4B W4 O20A Ge1 -173.4(10) . .
O14B W4 O20A Ge1 45.7(9) . .
O11A W4 O20A Ge1 125.5(11) . .
O10B W4 O20A Ge1 -42.5(9) . .
O16A W4 O20A Ge1 -118.2(10) 3_656 .
O14A W4 O20A Ge1 44.5(9) . .
O11B W4 O20A Ge1 136.6(10) . .
O16B W4 O20A Ge1 -131.8(10) 3_656 .
O10A W4 O20A Ge1 -46.8(9) 3_656 .
O22A W4 O20A Ge1 -1.8(7) . .
O4A W4 O20A W2 39(3) . .
O4B W4 O20A W2 51.8(12) . .
O14B W4 O20A W2 -89.1(6) . .
O11A W4 O20A W2 -9.3(7) . .
O10B W4 O20A W2 -177.3(6) . .
O16A W4 O20A W2 107.0(8) 3_656 .
O14A W4 O20A W2 -90.4(6) . .
O11B W4 O20A W2 1.8(6) . .
O16B W4 O20A W2 93.4(7) 3_656 .
O10A W4 O20A W2 178.3(5) 3_656 .
O22A W4 O20A W2 -136.6(8) . .
O4A W4 O20A W6 -58(3) . 3_656
O4B W4 O20A W6 -44.7(12) . 3_656
O14B W4 O20A W6 174.4(6) . 3_656
O11A W4 O20A W6 -105.8(8) . 3_656
O10B W4 O20A W6 86.2(6) . 3_656
O16A W4 O20A W6 10.5(6) 3_656 3_656
O14A W4 O20A W6 173.1(5) . 3_656
O11B W4 O20A W6 -94.7(6) . 3_656
O16B W4 O20A W6 -3.1(6) 3_656 3_656
O10A W4 O20A W6 81.8(6) 3_656 3_656
O22A W4 O20A W6 126.9(8) . 3_656
O3A W3 O13B O21A 149.3(10) . .
O3B W3 O13B O21A 161.5(9) . .
O12A W3 O13B O21A 40.8(8) . .
O8A W3 O13B O21A -28.1(12) . .
O9A W3 O13B O21A -100.4(9) . .
O12B W3 O13B O21A 65.3(8) . .
O9B W3 O13B O21A -112.5(8) . .
O8B W3 O13B O21A -46.9(17) . .
O13A W3 O13B O21A 138.8(19) . .
O19A W3 O13B O21A -44.4(7) . .
O3A W3 O13B W6 113(2) . .
O3B W3 O13B W6 125(2) . .
O12A W3 O13B W6 5(2) . .
O8A W3 O13B W6 -64(3) . .
O9A W3 O13B W6 -137(3) . .
O12B W3 O13B W6 29(2) . .
O9B W3 O13B W6 -149(2) . .
O8B W3 O13B W6 -83(3) . .
O13A W3 O13B W6 103(3) . .
O21A W3 O13B W6 -36(2) . .
O19A W3 O13B W6 -81(2) . .
Ge1 O21A O13B W3 96.5(10) . .
W6 O21A O13B W3 -164.9(9) . .
W5 O21A O13B W3 -81.5(7) . .
Ge1 O21A O13B W6 -98.6(10) . .
W3 O21A O13B W6 164.9(9) . .
W5 O21A O13B W6 83.4(7) . .
O6A W6 O13B W3 -109(2) . .
O6B W6 O13B W3 -125(2) . .
O16A W6 O13B W3 135(3) . .
O18B W6 O13B W3 56(3) . .
O15B W6 O13B W3 -4(2) . .
O16B W6 O13B W3 147(2) . .
O13A W6 O13B W3 -104(3) . .
O15A W6 O13B W3 -30(2) . .
O18A W6 O13B W3 67(3) . .
O21A W6 O13B W3 36(2) . .
O20A W6 O13B W3 78(2) 3_656 .
O6A W6 O13B O21A -145.6(9) . .
O6B W6 O13B O21A -161.7(9) . .
O16A W6 O13B O21A 99.0(9) . .
O18B W6 O13B O21A 19.2(13) . .
O15B W6 O13B O21A -40.6(8) . .
O16B W6 O13B O21A 111.1(8) . .
O13A W6 O13B O21A -140.5(19) . .
O15A W6 O13B O21A -65.9(8) . .
O18A W6 O13B O21A 30.8(17) . .
O20A W6 O13B O21A 41.7(7) 3_656 .
O5A W5 O17B W1 130.9(18) . 3_656
O5B W5 O17B W1 123.0(19) . 3_656
O15B W5 O17B W1 -125.2(19) . 3_656
O14B W5 O17B W1 12.5(19) . 3_656
O12A W5 O17B W1 -51(2) . 3_656
O17A W5 O17B W1 87(3) . 3_656
O14A W5 O17B W1 32.6(18) . 3_656
O12B W5 O17B W1 -79(3) . 3_656
O15A W5 O17B W1 -144.2(18) . 3_656
O21A W5 O17B W1 -74.0(17) . 3_656
O22A W5 O17B W1 -28.7(14) . 3_656
O6A W6 O18B W2 -141(2) . 3_656
O6B W6 O18B W2 -125(2) . 3_656
O16A W6 O18B W2 -19(2) . 3_656
O13B W6 O18B W2 55(3) . 3_656
O15B W6 O18B W2 121(2) . 3_656
O16B W6 O18B W2 -37(2) . 3_656
O13A W6 O18B W2 78(3) . 3_656
O15A W6 O18B W2 141(2) . 3_656
O18A W6 O18B W2 -105(4) . 3_656
O21A W6 O18B W2 69(2) . 3_656
O20A W6 O18B W2 27.1(18) 3_656 3_656
O6A W6 O16B W4 169.9(11) . 3_656
O6B W6 O16B W4 160.0(11) . 3_656
O16A W6 O16B W4 -38(2) . 3_656
O13B W6 O16B W4 -78.5(11) . 3_656
O18B W6 O16B W4 57.1(11) . 3_656
O15B W6 O16B W4 10(2) . 3_656
O13A W6 O16B W4 -103.0(10) . 3_656
O15A W6 O16B W4 32(12) . 3_656
O18A W6 O16B W4 72.6(11) . 3_656
O21A W6 O16B W4 -30.1(11) . 3_656
O20A W6 O16B W4 4.5(8) 3_656 3_656
O2A W2 O7B W1 160.4(10) . .
O2B W2 O7B W1 174.1(9) . .
O11A W2 O7B W1 7(2) . .
O7A W2 O7B W1 -23.9(13) . .
O18B W2 O7B W1 -83.1(10) 3_656 .
O8A W2 O7B W1 55.2(9) . .
O18A W2 O7B W1 -100.0(9) 3_656 .
O11B W2 O7B W1 18(9) . .
O8B W2 O7B W1 76.3(9) . .
O19A W2 O7B W1 3.2(7) . .
O20A W2 O7B W1 -28.2(9) . .
O1B W1 O7B W2 -172.3(11) . .
O1A W1 O7B W2 -160.2(11) . .
O10B W1 O7B W2 10(2) 3_656 .
O7A W1 O7B W2 25.1(14) . .
O9A W1 O7B W2 -57.0(9) . .
O17B W1 O7B W2 82.8(9) 3_656 .
O9B W1 O7B W2 -75.0(9) . .
O17A W1 O7B W2 100.8(9) 3_656 .
O10A W1 O7B W2 61(15) . .
O22A W1 O7B W2 30.2(10) 3_656 .
O19A W1 O7B W2 -3.2(7) . .
